data_7714465
loop_
_publ_author_name
'Tschernuth, Florian S.'
'Kostenko, Arseni'
'Stigler, Sebastian'
'Gradenegger, Anna'
'Inoue, Shigeyoshi'

_publ_section_title
;
 A neutral germanium-centred hard and soft lewis superacid and its unique
 reactivity towards hydrosilanes.
;
_journal_issue 1
_journal_name_full 'Dalton transactions (Cambridge, England : 2003)'
_journal_page_first 74
_journal_page_last 81
_journal_paper_doi 10.1039/d3dt03626j
_journal_volume 53
_journal_year 2023
_chemical_compound_source 'see text'
_chemical_formula_moiety 'C24 H22.774 F24.997 Ge K O10, C24 H24 F25 Ge K O10'
_chemical_formula_sum 'C48 H46.78 F49.99 Ge2 K2 O20'
_chemical_formula_weight 2116.91
_chemical_name_systematic
;
[K(18-c-6)][F-1]
;
_space_group_IT_number 2
_space_group_name_Hall '-P 1'
_space_group_name_H-M_alt 'P -1'
_symmetry_cell_setting triclinic
_symmetry_Int_Tables_number 2
_symmetry_space_group_name_Hall '-P 1'
_symmetry_space_group_name_H-M 'P -1'
_atom_sites_solution_hydrogens geom
_atom_sites_solution_primary iterative
_atom_sites_solution_secondary difmap
_audit_update_record
;
2023-08-30 deposited with the CCDC.	2023-11-15 downloaded from the CCDC.
;
_cell_angle_alpha 107.062(3)
_cell_angle_beta 102.834(3)
_cell_angle_gamma 95.235(3)
_cell_formula_units_Z 2
_cell_length_a 11.2001(10)
_cell_length_b 15.7831(14)
_cell_length_c 22.3057(19)
_cell_measurement_reflns_used 9510
_cell_measurement_temperature 100
_cell_measurement_theta_max 25.72
_cell_measurement_theta_min 2.33
_cell_volume 3623.2(6)
_computing_cell_refinement 'SAINT (Bruker, 2017)'
_computing_data_collection 'APEX III Control Software (Bruker, 2016)'
_computing_data_reduction 'SAINT (Bruker, 2017)'
_computing_molecular_graphics 'PLATON (Spek, 2011), MERCURY (Wood, 2020)'
_computing_publication_material 'PLATON (Spek, 2011)'
_computing_structure_refinement 'OLEX2 (Puschmann, 2015),SHELXL (Sheldrick, 2017), SHELXLE (Huebschle, 2011)'
_computing_structure_solution 'SHELXT (Sheldrick, 2015)'
_diffrn_ambient_temperature 100
_diffrn_detector_area_resol_mean 16
_diffrn_measured_fraction_theta_full 1.000
_diffrn_measured_fraction_theta_max 1.000
_diffrn_measurement_device_type 'Bruker Photon CMOS'
_diffrn_measurement_method 'phi- and omega-rotation'
_diffrn_radiation_monochromator 'Helios optic'
_diffrn_radiation_probe x-ray
_diffrn_radiation_source 'IMS microsource'
_diffrn_radiation_type MoK\a
_diffrn_radiation_wavelength 0.71073
_diffrn_reflns_av_R_equivalents 0.0472
_diffrn_reflns_av_unetI/netI 0.0238
_diffrn_reflns_limit_h_max 13
_diffrn_reflns_limit_h_min -13
_diffrn_reflns_limit_k_max 19
_diffrn_reflns_limit_k_min -19
_diffrn_reflns_limit_l_max 26
_diffrn_reflns_limit_l_min -26
_diffrn_reflns_number 133009
_diffrn_reflns_reduction_process
;
;
_diffrn_reflns_theta_full 25.24
_diffrn_reflns_theta_max 25.35
_diffrn_reflns_theta_min 1.98
_exptl_absorpt_coefficient_mu 1.141
_exptl_absorpt_correction_T_max 0.745
_exptl_absorpt_correction_T_min 0.635
_exptl_absorpt_correction_type multi-scan
_exptl_absorpt_process_details 'SADABS 2016/2, Bruker, 2016'
_exptl_crystal_colour 'clear colourless'
_exptl_crystal_density_diffrn 1.940
_exptl_crystal_density_method 'Not Measured'
_exptl_crystal_description block
_exptl_crystal_F_000 2093
_exptl_crystal_size_max 0.580
_exptl_crystal_size_mid 0.318
_exptl_crystal_size_min 0.279
_refine_diff_density_max 0.548
_refine_diff_density_min -0.484
_refine_diff_density_rms 0.067
_refine_ls_extinction_method none
_refine_ls_goodness_of_fit_ref 1.087
_refine_ls_hydrogen_treatment constr
_refine_ls_matrix_type full
_refine_ls_number_parameters 1277
_refine_ls_number_reflns 13270
_refine_ls_number_restraints 56
_refine_ls_restrained_S_all 1.087
_refine_ls_R_factor_all 0.0451
_refine_ls_R_factor_gt 0.0348
_refine_ls_shift/su_max 0.001
_refine_ls_shift/su_mean 0.000
_refine_ls_structure_factor_coef Fsqd
_refine_ls_weighting_details 'W=1/[\S^2^(FO^2^)+(0.0165P)^2^+7.4261P] WHERE P=(FO^2^+2FC^2^)/3'
_refine_ls_weighting_scheme calc
_refine_ls_wR_factor_gt 0.0717
_refine_ls_wR_factor_ref 0.0765
_reflns_number_gt 11373
_reflns_number_total 13270
_reflns_threshold_expression I>2\s(I)
_cod_data_source_file d3dt03626j2.cif
_cod_data_source_block mo_tscfl29_0m
_cod_depositor_comments
;
The following automatic conversions were performed:

data item '_exptl_absorpt_correction_type' value ' multi-scan' was
changed to 'multi-scan' in accordance with the
/home/data/users/saulius/crontab/automatic-downloads/rss-feeds/RSC/lib/dictionaries/cif_core.dic
dictionary named 'cif_core.dic' version 2.4.2 last updated on
2011-04-26.

Automatic conversion script
Id: cif_fix_values 8170 2020-07-09 18:12:32Z antanas 

 Adding full bibliography for 7714462--7714466.cif.
;
_cod_database_code 7714465

loop_
_space_group_symop_id
_space_group_symop_operation_xyz
1 x,y,z
2 -x,-y,-z

loop_
_atom_site_aniso_label
_atom_site_aniso_U_11
_atom_site_aniso_U_22
_atom_site_aniso_U_33
_atom_site_aniso_U_23
_atom_site_aniso_U_13
_atom_site_aniso_U_12
Ge1 0.0152(1) 0.0187(2) 0.0148(1) 0.0093(1) 0.0034(1) 0.0035(1)
Ge2 0.0136(1) 0.0167(2) 0.0143(1) 0.0073(1) 0.0016(1) 0.0025(1)
K1 0.0186(3) 0.0198(3) 0.0192(3) 0.0061(2) 0.0028(2) 0.0041(2)
K2 0.0188(3) 0.0194(3) 0.0216(3) 0.0069(3) 0.0059(2) 0.0012(2)
F1 0.0185(8) 0.0507(12) 0.0310(10) 0.0269(9) 0.0076(7) 0.0113(8)
F2 0.0245(9) 0.0447(11) 0.0258(9) 0.0229(9) -0.0034(7) -0.0029(8)
F3 0.0441(12) 0.0537(13) 0.0558(13) 0.0416(11) 0.0293(10) 0.0337(10)
F4 0.0189(9) 0.0709(15) 0.0555(13) 0.0473(12) 0.0139(9) 0.0104(9)
F5 0.0657(14) 0.0336(11) 0.0440(12) 0.0090(9) 0.0342(11) 0.0188(10)
F6 0.0500(12) 0.0400(11) 0.0174(9) 0.0068(8) 0.0025(8) -0.0054(9)
F7 0.0571(13) 0.0394(11) 0.0276(10) 0.0128(9) 0.0246(9) -0.0007(10)
F8 0.0468(12) 0.0385(11) 0.0242(10) 0.0127(8) 0.0009(8) -0.0180(9)
F9 0.0366(10) 0.0317(10) 0.0285(10) 0.0168(8) 0.0142(8) -0.0002(8)
F10 0.0761(15) 0.0213(10) 0.0452(12) 0.0177(9) 0.0345(11) 0.0118(10)
F11 0.0320(10) 0.0598(13) 0.0301(10) 0.0343(10) 0.0069(8) 0.0101(9)
F12 0.0514(13) 0.0595(14) 0.0658(14) 0.0485(12) 0.0337(11) 0.0405(11)
F13 0.0185(9) 0.0649(14) 0.0333(10) 0.0325(10) -0.0002(8) 0.0026(9)
F14 0.0302(10) 0.0536(12) 0.0241(9) 0.0264(9) -0.0015(8) -0.0006(9)
F15 0.0389(11) 0.0391(11) 0.0203(9) 0.0033(8) 0.0016(8) -0.0022(9)
F16 0.0195(9) 0.0505(12) 0.0263(9) 0.0209(9) -0.0020(7) -0.0020(8)
F17 0.0289(10) 0.0764(15) 0.0281(10) 0.0316(10) 0.0136(8) 0.0132(10)
F18 0.0388(11) 0.0282(10) 0.0514(13) 0.0045(9) 0.0169(9) 0.0127(9)
F19 0.0191(8) 0.0364(10) 0.0225(9) 0.0114(8) 0.0024(7) 0.0077(7)
F20 0.0329(10) 0.0533(13) 0.0492(12) 0.0424(10) 0.0137(9) 0.0219(9)
F21 0.0517(12) 0.0283(10) 0.0545(13) 0.0196(10) 0.0298(10) 0.0207(9)
F22 0.0206(8) 0.0389(10) 0.0395(10) 0.0262(9) 0.0136(8) 0.0114(8)
F23 0.0419(11) 0.0233(10) 0.0633(14) 0.0212(10) 0.0182(10) 0.0043(8)
F24 0.023(3) 0.034(4) 0.035(6) 0.019(4) 0.013(3) 0.003(3)
F24A 0.028(4) 0.042(8) 0.081(12) 0.043(9) 0.033(6) 0.015(4)
F25 0.035(3) 0.0395(17) 0.0276(14) 0.0235(12) 0.0071(13) 0.0001(17)
F25A 0.038(13) 0.036(7) 0.020(5) 0.016(4) 0.007(6) -0.006(7)
O1 0.0234(10) 0.0182(10) 0.0191(10) 0.0080(8) 0.0071(8) 0.0019(8)
O2 0.0333(11) 0.0192(10) 0.0192(10) 0.0109(8) 0.0129(9) 0.0060(9)
O3 0.0210(10) 0.0184(10) 0.0168(10) 0.0096(8) 0.0048(8) 0.0015(8)
O4 0.0243(10) 0.0185(10) 0.0177(10) 0.0085(8) 0.0039(8) 0.0000(8)
O9 0.0302(11) 0.0201(11) 0.0306(12) 0.0075(9) 0.0078(9) 0.0012(9)
O10 0.0347(12) 0.0251(11) 0.0253(11) 0.0048(9) 0.0090(9) 0.0023(9)
O11 0.0331(12) 0.0247(11) 0.0230(11) 0.0099(9) 0.0070(9) 0.0059(9)
O12 0.0355(12) 0.0213(11) 0.0271(11) 0.0056(9) 0.0132(9) -0.0007(9)
O13 0.0242(11) 0.0254(11) 0.0265(11) 0.0076(9) 0.0100(9) 0.0049(9)
O14 0.0247(11) 0.0255(11) 0.0242(11) 0.0109(9) 0.0064(9) 0.0053(9)
F26 0.0323(10) 0.0273(10) 0.0347(10) 0.0108(8) 0.0183(8) 0.0122(8)
F27 0.0323(10) 0.0197(9) 0.0350(10) 0.0096(8) 0.0111(8) 0.0040(7)
F28 0.0153(8) 0.0278(9) 0.0282(9) 0.0149(7) 0.0043(7) 0.0003(7)
F29 0.0249(9) 0.0347(10) 0.0274(9) 0.0232(8) 0.0041(7) 0.0024(7)
F30 0.0255(9) 0.0388(10) 0.0332(10) 0.0191(8) 0.0176(8) 0.0130(8)
F31 0.0330(10) 0.0477(12) 0.0281(10) 0.0201(9) 0.0170(8) 0.0123(9)
F32 0.0143(8) 0.0414(11) 0.0403(11) 0.0230(9) 0.0005(7) 0.0035(7)
F33 0.0417(11) 0.0373(11) 0.0154(9) 0.0053(8) -0.0005(8) -0.0010(9)
F34 0.0284(9) 0.0194(9) 0.0462(11) 0.0140(8) 0.0075(8) 0.0026(7)
F35 0.0362(11) 0.0388(12) 0.0243(11) 0.0208(9) -0.0035(8) 0.0013(8)
F36 0.0204(8) 0.0214(9) 0.0334(9) 0.0155(7) 0.0071(7) 0.0023(7)
F37 0.0480(12) 0.0276(10) 0.0440(11) 0.0136(9) 0.0241(9) 0.0181(9)
F38 0.0304(10) 0.0312(10) 0.0451(11) 0.0223(9) -0.0014(8) 0.0107(8)
F39 0.0302(10) 0.0390(11) 0.0305(10) 0.0171(9) -0.0066(8) 0.0098(8)
F40 0.0197(9) 0.0501(12) 0.0267(10) 0.0166(9) -0.0028(7) 0.0006(8)
F41 0.0163(8) 0.0316(10) 0.0331(10) 0.0188(8) 0.0097(7) 0.0050(7)
F42 0.0191(8) 0.0303(9) 0.0269(9) 0.0160(8) 0.0046(7) 0.0038(7)
F43 0.0226(9) 0.0408(11) 0.0417(11) 0.0304(9) 0.0097(8) 0.0140(8)
F44 0.0172(8) 0.0328(10) 0.0270(9) 0.0136(8) 0.0068(7) 0.0073(7)
F45 0.0319(10) 0.0447(11) 0.0283(10) 0.0209(9) 0.0171(8) 0.0102(8)
F46 0.0392(11) 0.0328(10) 0.0306(10) 0.0034(8) 0.0147(8) 0.0110(8)
F47 0.0278(9) 0.0295(10) 0.0290(10) 0.0088(8) -0.0053(8) -0.0037(8)
F48 0.0435(11) 0.0426(11) 0.0189(9) 0.0087(8) 0.0019(8) 0.0093(9)
F49 0.0331(10) 0.0405(11) 0.0383(11) 0.0313(9) 0.0106(8) 0.0112(8)
F50 0.0211(8) 0.0280(9) 0.0342(10) 0.0164(8) 0.0061(7) 0.0001(7)
C1 0.0198(14) 0.0194(14) 0.0192(14) 0.0106(12) 0.0088(11) 0.0047(11)
C2 0.0218(14) 0.0227(15) 0.0190(14) 0.0116(12) 0.0073(11) 0.0060(12)
C3 0.0180(13) 0.0214(15) 0.0171(14) 0.0109(12) 0.0021(11) 0.0012(11)
C4 0.0204(14) 0.0200(14) 0.0230(15) 0.0127(12) 0.0074(11) 0.0044(11)
O5 0.0201(10) 0.0187(10) 0.0155(9) 0.0067(8) 0.0010(8) 0.0002(8)
C5 0.0194(15) 0.0418(19) 0.0374(19) 0.0265(16) 0.0113(13) 0.0091(14)
C6 0.0390(18) 0.0261(17) 0.0259(16) 0.0093(14) 0.0138(14) 0.0035(14)
O6 0.0173(9) 0.0185(10) 0.0141(9) 0.0083(8) 0.0022(7) 0.0024(8)
C7 0.0400(18) 0.0264(17) 0.0241(16) 0.0130(13) 0.0140(14) 0.0032(14)
O7 0.0199(10) 0.0183(10) 0.0167(10) 0.0073(8) 0.0026(8) 0.0055(8)
O8 0.0183(9) 0.0195(10) 0.0156(9) 0.0071(8) 0.0023(8) 0.0050(8)
C8 0.0266(16) 0.043(2) 0.0336(18) 0.0285(16) 0.0118(14) 0.0139(15)
C9 0.0234(15) 0.0369(18) 0.0195(15) 0.0163(14) 0.0013(12) 0.0011(13)
C10 0.0253(15) 0.0309(17) 0.0176(14) 0.0105(13) 0.0059(12) 0.0053(13)
C11 0.0303(17) 0.0312(18) 0.0361(18) 0.0238(15) 0.0154(14) 0.0111(14)
C12 0.0329(17) 0.0246(16) 0.0270(16) 0.0141(13) 0.0114(13) 0.0033(13)
C13 0.049(2) 0.0209(17) 0.0354(19) 0.0029(14) 0.0093(16) 0.0024(15)
C14 0.051(2) 0.0221(17) 0.0317(18) 0.0012(14) 0.0127(16) 0.0076(15)
O15 0.0252(15) 0.0309(19) 0.0263(18) 0.0173(16) 0.0076(13) 0.0046(14)
C15 0.054(2) 0.0314(18) 0.0222(16) 0.0028(14) 0.0152(15) 0.0020(16)
O15A 0.031(6) 0.038(8) 0.015(6) 0.012(6) 0.009(5) 0.006(5)
O16 0.0247(16) 0.0277(17) 0.036(2) 0.0111(15) 0.0103(15) 0.0058(14)
C16 0.0411(19) 0.040(2) 0.0203(16) 0.0109(14) 0.0077(14) 0.0013(15)
O16A 0.020(5) 0.026(5) 0.034(7) 0.019(5) 0.017(5) 0.014(5)
O17 0.0263(17) 0.0250(17) 0.0307(18) 0.0021(15) 0.0019(14) 0.0025(15)
C17 0.048(2) 0.0295(18) 0.0392(19) 0.0216(15) 0.0228(16) 0.0115(15)
O17A 0.043(6) 0.017(5) 0.022(5) 0.005(5) 0.007(5) -0.002(5)
C18 0.054(2) 0.0237(17) 0.045(2) 0.0135(15) 0.0289(18) 0.0009(16)
O18 0.0350(17) 0.0268(19) 0.0243(17) 0.0106(15) 0.0005(13) 0.0062(14)
O18A 0.034(6) 0.045(8) 0.029(7) 0.027(6) 0.003(5) 0.009(5)
C19 0.0299(17) 0.0194(15) 0.0340(18) 0.0040(13) 0.0037(14) -0.0002(13)
O19 0.0236(16) 0.0231(17) 0.033(2) 0.0129(15) 0.0036(15) 0.0068(14)
O19A 0.023(5) 0.027(6) 0.040(7) 0.010(6) 0.007(5) 0.005(5)
O20 0.0170(16) 0.0307(19) 0.0229(17) 0.0040(15) 0.0010(13) -0.0009(14)
C20 0.0337(17) 0.0240(16) 0.0237(16) 0.0005(13) 0.0045(13) 0.0076(13)
O20A 0.025(6) 0.026(7) 0.044(7) 0.009(6) 0.019(5) 0.000(6)
C21 0.0220(15) 0.0352(18) 0.0220(15) 0.0044(13) 0.0073(12) 0.0018(13)
C22 0.0229(15) 0.0424(19) 0.0219(15) 0.0127(14) 0.0076(12) 0.0031(14)
C23 0.0271(16) 0.0316(18) 0.0398(19) 0.0219(15) 0.0118(14) 0.0080(14)
C24 0.0294(17) 0.0242(16) 0.0421(19) 0.0163(15) 0.0113(14) 0.0040(13)
C13A 0.050(11) 0.045(12) 0.023(9) 0.005(8) 0.005(8) -0.014(10)
C14A 0.035(12) 0.043(11) 0.017(8) 0.000(7) 0.001(9) -0.004(10)
C16A 0.041(9) 0.039(11) 0.036(9) 0.031(9) -0.010(8) 0.001(8)
C17A 0.036(3) 0.029(3) 0.051(3) 0.021(2) -0.004(2) 0.008(2)
C19A 0.029(8) 0.025(9) 0.064(15) 0.023(8) 0.021(10) 0.005(7)
C20A 0.027(16) 0.018(9) 0.050(16) 0.000(9) 0.012(13) -0.008(10)
C22A 0.046(12) 0.049(12) 0.041(11) 0.006(10) 0.028(10) 0.016(10)
C23A 0.045(15) 0.056(16) 0.011(8) 0.002(8) 0.010(9) -0.004(11)
C25 0.0192(14) 0.0243(15) 0.0222(15) 0.0136(12) 0.0054(11) 0.0047(12)
C25A 0.033(8) 0.052(12) 0.020(8) 0.020(8) -0.001(6) 0.006(7)
C26 0.025(2) 0.027(2) 0.060(4) 0.022(3) 0.014(2) 0.008(2)
C26A 0.027(18) 0.040(19) 0.05(2) 0.019(15) 0.007(14) 0.003(12)
C27 0.0239(15) 0.0310(17) 0.0267(16) 0.0180(14) 0.0068(13) 0.0085(13)
C28 0.0163(13) 0.0187(14) 0.0171(13) 0.0090(11) 0.0025(11) 0.0033(11)
C29 0.041(4) 0.019(3) 0.039(4) 0.007(2) 0.021(3) 0.008(2)
C29A 0.029(8) 0.013(7) 0.068(13) 0.014(8) 0.036(9) 0.009(7)
C30 0.0177(14) 0.0249(15) 0.0158(14) 0.0108(12) 0.0029(11) 0.0034(11)
C31 0.038(3) 0.027(3) 0.029(2) 0.001(2) 0.013(2) -0.004(2)
C31A 0.06(2) 0.037(14) 0.048(15) 0.012(10) 0.043(14) -0.001(11)
C32 0.056(5) 0.039(3) 0.039(3) 0.029(3) -0.003(3) 0.003(3)
C33 0.0230(15) 0.0336(17) 0.0188(15) 0.0134(13) 0.0018(12) 0.0031(13)
C34 0.0289(16) 0.0283(17) 0.0200(15) 0.0099(13) 0.0096(12) 0.0091(13)
C35 0.0191(14) 0.0275(16) 0.0276(16) 0.0168(13) 0.0067(12) 0.0064(12)
C36 0.0178(14) 0.0225(15) 0.0190(14) 0.0115(12) 0.0015(11) 0.0053(11)
C37 0.035(2) 0.046(3) 0.021(2) 0.013(2) 0.0012(19) 0.015(2)
C38 0.0181(14) 0.0185(14) 0.0196(14) 0.0098(12) 0.0032(11) 0.0044(11)
C39 0.020(4) 0.039(5) 0.049(6) 0.035(4) 0.009(4) 0.009(3)
C40 0.036(3) 0.029(3) 0.051(3) 0.021(2) -0.004(2) 0.008(2)
C41 0.0177(14) 0.0258(16) 0.0290(16) 0.0152(13) 0.0063(12) 0.0069(12)
C42 0.034(5) 0.021(3) 0.040(4) 0.004(2) 0.007(3) 0.004(3)
C43 0.025(2) 0.028(3) 0.033(3) -0.001(2) 0.004(2) -0.003(2)
C44 0.0207(14) 0.0236(16) 0.0315(17) 0.0139(13) 0.0069(12) 0.0059(12)
C45 0.025(3) 0.048(4) 0.019(3) 0.009(2) 0.000(2) 0.003(3)
C46 0.028(2) 0.053(4) 0.025(3) 0.023(3) 0.007(2) 0.008(2)
C47 0.0266(16) 0.0299(17) 0.0221(16) 0.0115(13) -0.0010(13) 0.0047(13)
C48 0.025(3) 0.039(3) 0.025(3) 0.000(2) 0.000(2) 0.007(3)

loop_
_atom_site_label
_atom_site_type_symbol
_atom_site_thermal_displace_type
_atom_site_fract_x
_atom_site_fract_y
_atom_site_fract_z
_atom_site_occupancy
_atom_site_U_iso_or_equiv
_atom_site_calc_flag
_atom_site_refinement_flags
_atom_site_disorder_assembly
_atom_site_disorder_group
Ge1 Ge Uani 0.70928(3) 0.74577(2) 0.87867(2) 1.000 0.0154(1) d . . .
Ge2 Ge Uani 0.14247(2) 0.76294(2) 0.37613(2) 1.000 0.0147(1) d . . .
K1 K Uani 1.09944(5) 0.73902(4) 0.87868(3) 1.000 0.0195(2) d . . .
K2 K Uani 0.53297(5) 0.76394(4) 0.37336(3) 1.000 0.0199(2) d D . .
F1 F Uani 0.86535(15) 0.74279(13) 0.90561(8) 1.000 0.0298(6) d . . .
F2 F Uani 0.41876(16) 0.69921(13) 0.85858(8) 1.000 0.0313(6) d . . .
F3 F Uani 0.40800(18) 0.82363(14) 0.92622(10) 1.000 0.0414(7) d . . .
F4 F Uani 0.34294(16) 0.70025(15) 0.93987(10) 1.000 0.0415(7) d . . .
F5 F Uani 0.5216(2) 0.86491(13) 1.04322(10) 1.000 0.0445(7) d . . .
F6 F Uani 0.68660(19) 0.81406(13) 1.07210(8) 1.000 0.0383(6) d . . .
F7 F Uani 0.50851(19) 0.73660(13) 1.05822(9) 1.000 0.0393(7) d . . .
F8 F Uani 0.42198(18) 0.54926(13) 0.87269(9) 1.000 0.0390(6) d . . .
F9 F Uani 0.45087(17) 0.57121(12) 0.97501(8) 1.000 0.0301(6) d . . .
F10 F Uani 0.5584(2) 0.48858(12) 0.92086(10) 1.000 0.0426(7) d . . .
F11 F Uani 0.69269(17) 0.63116(14) 1.04823(9) 1.000 0.0362(6) d . . .
F12 F Uani 0.7760(2) 0.56950(15) 0.97188(11) 1.000 0.0474(8) d . . .
F13 F Uani 0.81207(15) 0.71159(14) 1.01416(9) 1.000 0.0366(6) d . . .
F14 F Uani 0.57725(16) 0.76733(13) 0.65440(8) 1.000 0.0348(6) d . . .
F15 F Uani 0.58304(17) 0.63130(13) 0.65290(8) 1.000 0.0358(6) d . . .
F16 F Uani 0.45996(15) 0.70498(13) 0.69951(8) 1.000 0.0321(6) d . . .
F17 F Uani 0.82268(17) 0.75271(15) 0.69010(9) 1.000 0.0398(7) d . . .
F18 F Uani 0.80003(18) 0.63614(13) 0.71978(10) 1.000 0.0400(7) d . . .
F19 F Uani 0.89790(15) 0.76030(12) 0.78916(8) 1.000 0.0259(5) d . . .
F20 F Uani 0.49947(17) 0.88986(14) 0.74352(10) 1.000 0.0378(7) d . . .
F21 F Uani 0.56679(19) 0.95561(12) 0.84676(10) 1.000 0.0398(7) d . . .
F22 F Uani 0.48225(15) 0.81817(12) 0.81064(9) 1.000 0.0286(5) d . . .
F23 F Uani 0.74860(18) 1.00404(12) 0.81176(11) 1.000 0.0406(7) d . . .
F24 F Uani 0.8874(8) 0.9171(13) 0.7959(9) 0.56(8) 0.028(3) d DP A 1
F24A F Uani 0.8861(12) 0.931(2) 0.815(2) 0.44(8) 0.041(5) d DP A 2
F25 F Uani 0.7308(7) 0.9142(3) 0.71964(13) 0.80(2) 0.0318(12) d DP A 1
F25A F Uani 0.792(3) 0.8940(12) 0.7262(6) 0.20(2) 0.031(5) d DP A 2
O1 O Uani 0.64382(17) 0.80052(13) 0.94440(9) 1.000 0.0196(6) d . . .
O2 O Uani 0.64833(19) 0.63878(13) 0.88717(9) 1.000 0.0217(6) d . . .
O3 O Uani 0.65068(17) 0.69339(12) 0.79164(9) 1.000 0.0180(6) d . . .
O4 O Uani 0.73914(18) 0.85282(13) 0.86236(9) 1.000 0.0201(6) d . . .
O9 O Uani 1.16382(19) 0.92043(14) 0.89854(10) 1.000 0.0274(7) d . . .
O10 O Uani 1.1693(2) 0.85765(14) 1.00632(10) 1.000 0.0291(7) d . . .
O11 O Uani 1.08588(19) 0.67441(14) 0.98062(10) 1.000 0.0264(7) d . . .
O12 O Uani 1.0813(2) 0.55465(14) 0.86085(10) 1.000 0.0280(7) d . . .
O13 O Uani 1.09986(18) 0.61779(14) 0.75702(10) 1.000 0.0249(6) d . . .
O14 O Uani 1.19561(18) 0.79811(14) 0.78732(10) 1.000 0.0241(6) d . . .
F26 F Uani 0.28152(16) 0.54162(12) 0.36758(9) 1.000 0.0292(6) d . . .
F27 F Uani 0.09113(16) 0.47256(11) 0.38726(9) 1.000 0.0285(6) d . . .
F28 F Uani -0.03553(14) 0.55415(11) 0.42328(8) 1.000 0.0229(5) d . . .
F29 F Uani 0.12056(15) 0.53245(12) 0.49019(8) 1.000 0.0267(5) d . . .
F30 F Uani -0.18404(15) 0.82575(12) 0.39754(8) 1.000 0.0287(6) d . . .
F31 F Uani 0.14838(17) 0.80262(13) 0.21017(8) 1.000 0.0326(6) d . . .
F32 F Uani -0.26826(15) 0.78676(12) 0.29525(9) 1.000 0.0310(6) d . . .
F33 F Uani 0.27506(17) 0.81301(13) 0.60014(8) 1.000 0.0340(6) d . . .
F34 F Uani 0.02886(16) 0.99720(11) 0.34374(9) 1.000 0.0310(6) d . . .
F35 F Uani 0.27541(17) 0.67118(13) 0.57600(8) 0.997(7) 0.0330(7) d . . .
F36 F Uani -0.14728(14) 0.70569(11) 0.33474(8) 1.000 0.0236(5) d . . .
F37 F Uani -0.11188(18) 0.97650(12) 0.39028(9) 1.000 0.0366(6) d . . .
F38 F Uani -0.15845(16) 0.94290(12) 0.28659(9) 1.000 0.0348(6) d . . .
F39 F Uani -0.18529(16) 0.79157(13) 0.19032(9) 1.000 0.0341(6) d . . .
F40 F Uani 0.39368(15) 0.75361(13) 0.54338(8) 1.000 0.0331(6) d . . .
F41 F Uani 0.37188(14) 0.67460(11) 0.42551(8) 1.000 0.0245(5) d . . .
F42 F Uani 0.28733(14) 0.79622(11) 0.36763(8) 1.000 0.0242(5) d . . .
F43 F Uani 0.34901(15) 0.57270(12) 0.47111(9) 1.000 0.0304(6) d . . .
F44 F Uani -0.04172(14) 0.72080(11) 0.45802(8) 1.000 0.0244(5) d . . .
F45 F Uani 0.02519(16) 0.68245(13) 0.54347(8) 1.000 0.0311(6) d . . .
F46 F Uani 0.05733(17) 0.82064(12) 0.54708(9) 1.000 0.0345(6) d . . .
F47 F Uani -0.17309(16) 0.66881(12) 0.21314(8) 1.000 0.0316(6) d . . .
F48 F Uani -0.05927(18) 0.70564(13) 0.15672(8) 1.000 0.0362(6) d . . .
F49 F Uani 0.03205(16) 0.90460(13) 0.22070(9) 1.000 0.0326(6) d . . .
F50 F Uani 0.17874(15) 0.90382(11) 0.30203(8) 1.000 0.0268(5) d . . .
C1 C Uani 0.5657(2) 0.74416(18) 0.96228(13) 1.000 0.0178(8) d . . .
C2 C Uani 0.6101(3) 0.64697(19) 0.94278(13) 1.000 0.0196(8) d . . .
C3 C Uani 0.6762(2) 0.74607(19) 0.75442(13) 1.000 0.0183(8) d . . .
C4 C Uani 0.6870(3) 0.84966(19) 0.79956(14) 1.000 0.0195(8) d . . .
O5 O Uani 0.20133(17) 0.79279(12) 0.46534(9) 1.000 0.0187(6) d . . .
C5 C Uani 0.4319(3) 0.7419(2) 0.92167(16) 1.000 0.0289(10) d . . .
C6 C Uani 0.5716(3) 0.7899(2) 1.03508(15) 1.000 0.0294(10) d . . .
O6 O Uani 0.11189(16) 0.64718(12) 0.37414(9) 1.000 0.0163(5) d . . .
C7 C Uani 0.5082(3) 0.5636(2) 0.92784(15) 1.000 0.0283(10) d . . .
O7 O Uani 0.06265(17) 0.72698(12) 0.28829(9) 1.000 0.0181(6) d . . .
O8 O Uani 0.04837(17) 0.85121(12) 0.38674(9) 1.000 0.0177(5) d . . .
C8 C Uani 0.7236(3) 0.6401(2) 0.99547(16) 1.000 0.0296(10) d . . .
C9 C Uani 0.5722(3) 0.7128(2) 0.68959(14) 1.000 0.0260(9) d . . .
C10 C Uani 0.8006(3) 0.7234(2) 0.73783(14) 1.000 0.0239(9) d . . .
C11 C Uani 0.5569(3) 0.8786(2) 0.79954(16) 1.000 0.0281(10) d . . .
C12 C Uani 0.7674(3) 0.9215(2) 0.78339(15) 1.000 0.0264(9) d D . .
C13 C Uani 1.2059(3) 0.9775(2) 0.96449(16) 1.000 0.0370(11) d . . .
C14 C Uani 1.1355(3) 0.9418(2) 1.00413(16) 1.000 0.0362(11) d . . .
O15 O Uani 0.6903(3) 0.7098(3) 0.46683(17) 0.774(4) 0.0255(10) d DP B 1
C15 C Uani 1.1131(4) 0.8244(2) 1.04810(16) 1.000 0.0367(10) d . . .
O15A O Uani 0.6946(9) 0.7650(8) 0.4934(6) 0.226(4) 0.027(4) d DP B 2
O16 O Uani 0.5562(3) 0.5800(2) 0.35042(18) 0.774(4) 0.0288(10) d DP B 1
C16 C Uani 1.1442(3) 0.7336(2) 1.04439(15) 1.000 0.0340(11) d . . .
O16A O Uani 0.5941(9) 0.5991(6) 0.3969(5) 0.226(4) 0.022(3) d DP B 2
O17 O Uani 0.4593(3) 0.6410(2) 0.24594(16) 0.774(4) 0.0299(10) d DP B 1
C17 C Uani 1.1024(3) 0.5848(2) 0.97310(17) 1.000 0.0343(11) d . . .
O17A O Uani 0.5029(10) 0.6022(6) 0.2710(4) 0.226(4) 0.028(3) d DP B 2
C18 C Uani 1.0291(4) 0.5281(2) 0.90632(17) 1.000 0.0381(11) d . . .
O18 O Uani 0.4452(3) 0.8217(2) 0.26735(15) 0.774(4) 0.0293(10) d DP B 1
O18A O Uani 0.4336(9) 0.7567(8) 0.2465(5) 0.226(4) 0.033(4) d DP B 2
C19 C Uani 1.0203(3) 0.5047(2) 0.79483(15) 1.000 0.0299(10) d . . .
O19 O Uani 0.5914(3) 0.9451(2) 0.38436(19) 0.774(4) 0.0261(10) d DP B 1
O19A O Uani 0.5560(10) 0.9197(7) 0.3413(6) 0.226(4) 0.030(3) d DP B 2
O20 O Uani 0.6526(3) 0.8896(2) 0.49484(16) 0.774(4) 0.0256(10) d DP B 1
C20 C Uani 1.1004(3) 0.5261(2) 0.75408(15) 1.000 0.0291(9) d . . .
O20A O Uani 0.6295(10) 0.9235(7) 0.4719(6) 0.226(4) 0.031(4) d DP B 2
C21 C Uani 1.1809(3) 0.6461(2) 0.72283(15) 1.000 0.0274(9) d . . .
C22 C Uani 1.1627(3) 0.7385(2) 0.72227(14) 1.000 0.0284(9) d . . .
C23 C Uani 1.1816(3) 0.8879(2) 0.79010(16) 1.000 0.0298(10) d . . .
C24 C Uani 1.2310(3) 0.9485(2) 0.85835(16) 1.000 0.0304(10) d . . .
C13A C Uani 0.3939(16) 0.5983(11) 0.2220(7) 0.226(4) 0.043(6) d DP B 2
C14A C Uani 0.420(2) 0.6740(11) 0.1962(8) 0.226(4) 0.036(6) d DP B 2
C16A C Uani 0.4741(14) 0.8312(9) 0.2292(7) 0.226(4) 0.038(6) d DP B 2
C17A C Uani 0.478(3) 0.9153(16) 0.2810(10) 0.226(4) 0.0393(17) d DP B 2
C19A C Uani 0.5449(14) 0.9919(10) 0.3941(7) 0.226(4) 0.036(6) d DP B 2
C20A C Uani 0.648(2) 1.0025(15) 0.4536(12) 0.226(4) 0.035(8) d DP B 2
C22A C Uani 0.7270(16) 0.9242(11) 0.5249(8) 0.226(4) 0.044(7) d DP B 2
C23A C Uani 0.700(2) 0.8434(13) 0.5454(9) 0.226(4) 0.040(8) d DP B 2
C25 C Uani 0.0841(3) 0.54670(19) 0.43332(14) 1.000 0.0205(8) d . . .
C25A C Uani 0.6761(14) 0.6843(10) 0.5087(6) 0.226(4) 0.035(5) d DP B 2
C26 C Uani 0.6629(4) 0.5636(3) 0.3907(3) 0.774(4) 0.0348(16) d DP B 1
C26A C Uani 0.689(4) 0.609(2) 0.4533(13) 0.226(4) 0.039(11) d DP B 2
C27 C Uani 0.0903(3) 0.8510(2) 0.25035(15) 1.000 0.0250(9) d . . .
C28 C Uani 0.1650(2) 0.63087(18) 0.43139(13) 1.000 0.0169(8) d . . .
C29 C Uani 0.5334(10) 0.5262(5) 0.2836(4) 0.774(4) 0.032(2) d DP B 1
C29A C Uani 0.6118(13) 0.5334(8) 0.3409(7) 0.226(4) 0.032(6) d DP B 2
C30 C Uani 0.1767(2) 0.72431(19) 0.48976(13) 1.000 0.0188(8) d . . .
C31 C Uani 0.4243(4) 0.5519(3) 0.2451(2) 0.774(4) 0.0331(16) d DP B 1
C31A C Uani 0.501(3) 0.5222(15) 0.2867(13) 0.226(4) 0.045(10) d DP B 2
C32 C Uani 0.4978(8) 0.9083(5) 0.2715(3) 0.774(4) 0.044(2) d DP B 1
C33 C Uani 0.2821(3) 0.7400(2) 0.55270(14) 1.000 0.0248(9) d . . .
C34 C Uani 0.0530(3) 0.7362(2) 0.50974(14) 1.000 0.0244(9) d . . .
C35 C Uani 0.2941(3) 0.6045(2) 0.42442(14) 1.000 0.0227(9) d . . .
C36 C Uani -0.0016(2) 0.78992(19) 0.26974(13) 1.000 0.0191(8) d . . .
C37 C Uani 0.4234(4) 0.7598(3) 0.2040(2) 0.774(4) 0.0340(14) d DP B 1
C38 C Uani -0.0466(2) 0.84415(18) 0.33234(13) 1.000 0.0181(8) d . . .
C39 C Uani 0.6732(13) 0.6158(7) 0.4596(5) 0.774(4) 0.031(3) d DP B 1
C40 C Uani 0.5065(4) 0.9709(3) 0.3375(2) 0.774(4) 0.0393(17) d DP B 1
C41 C Uani -0.1632(3) 0.7905(2) 0.33968(14) 1.000 0.0225(9) d . . .
C42 C Uani 0.6035(7) 1.0037(5) 0.4482(4) 0.774(4) 0.034(2) d DP B 1
C43 C Uani 0.6967(4) 0.9778(3) 0.4960(2) 0.774(4) 0.0322(16) d DP B 1
C44 C Uani -0.0722(3) 0.9416(2) 0.33811(15) 1.000 0.0240(9) d . . .
C45 C Uani 0.7413(5) 0.8608(5) 0.5383(3) 0.774(4) 0.0323(19) d DP B 1
C46 C Uani 0.6992(4) 0.7647(4) 0.5310(3) 0.774(4) 0.0329(18) d DP B 1
C47 C Uani -0.1068(3) 0.7385(2) 0.20696(14) 1.000 0.0267(9) d . . .
C48 C Uani 0.3681(5) 0.6702(4) 0.2046(3) 0.774(4) 0.0330(17) d DP B 1
H13C H Uiso 1.19191 1.03950 0.96752 1.000 0.0440 c RU . .
H13D H Uiso 1.29598 0.97903 0.98112 1.000 0.0440 c RU . .
H14C H Uiso 1.15494 0.98494 1.04873 1.000 0.0430 c RU . .
H14D H Uiso 1.04507 0.93387 0.98450 1.000 0.0430 c RU . .
H15A H Uiso 1.02188 0.82063 1.03460 1.000 0.0440 c RU . .
H15B H Uiso 1.14417 0.86562 1.09334 1.000 0.0440 c RU . .
H16B H Uiso 1.23536 0.73603 1.05373 1.000 0.0410 c RU . .
H16C H Uiso 1.11409 0.71216 1.07675 1.000 0.0410 c RU . .
H17C H Uiso 1.07302 0.56443 1.00607 1.000 0.0410 c RU . .
H17D H Uiso 1.19149 0.58005 0.97873 1.000 0.0410 c RU . .
H18A H Uiso 1.03231 0.46382 0.90057 1.000 0.0460 c RU . .
H18B H Uiso 0.94116 0.53655 0.89961 1.000 0.0460 c RU . .
H19C H Uiso 0.93765 0.52161 0.78233 1.000 0.0360 c RU . .
H19D H Uiso 1.00876 0.43945 0.78874 1.000 0.0360 c RU . .
H20C H Uiso 1.18622 0.51692 0.77058 1.000 0.0350 c RU . .
H20D H Uiso 1.06793 0.48601 0.70857 1.000 0.0350 c RU . .
H21A H Uiso 1.16142 0.60427 0.67779 1.000 0.0330 c RU . .
H21B H Uiso 1.26832 0.64661 0.74465 1.000 0.0330 c RU . .
H22C H Uiso 1.21523 0.75894 0.69721 1.000 0.0340 c RU . .
H22D H Uiso 1.07483 0.73794 0.70121 1.000 0.0340 c RU . .
H23B H Uiso 1.09267 0.89094 0.77435 1.000 0.0360 c RU . .
H23C H Uiso 1.22727 0.90725 0.76185 1.000 0.0360 c RU . .
H24A H Uiso 1.32033 0.94632 0.87380 1.000 0.0360 c RU . .
H24B H Uiso 1.22234 1.01112 0.86068 1.000 0.0360 c RU . .
H13A H Uiso 0.32162 0.60524 0.24060 0.226(4) 0.0510 c RUP B 2
H13B H Uiso 0.37554 0.53988 0.18665 0.226(4) 0.0510 c RUP B 2
H14A H Uiso 0.49726 0.66999 0.18159 0.226(4) 0.0420 c RUP B 2
H14B H Uiso 0.35095 0.67026 0.15868 0.226(4) 0.0420 c RUP B 2
H16A H Uiso 0.49558 0.82761 0.18980 0.226(4) 0.0450 c RUP B 2
H17A H Uiso 0.50848 0.96681 0.26840 0.226(4) 0.0470 c RUP B 2
H17B H Uiso 0.39318 0.92066 0.28567 0.226(4) 0.0470 c RUP B 2
H19A H Uiso 0.46346 0.98015 0.40314 0.226(4) 0.0430 c RUP B 2
H19B H Uiso 0.54942 1.04818 0.38291 0.226(4) 0.0430 c RUP B 2
H20A H Uiso 0.72970 1.00933 0.44391 0.226(4) 0.0420 c RUP B 2
H20B H Uiso 0.64570 1.05658 0.48947 0.226(4) 0.0420 c RUP B 2
H22A H Uiso 0.73576 0.97972 0.56185 0.226(4) 0.0530 c RUP B 2
H22B H Uiso 0.80623 0.92377 0.51220 0.226(4) 0.0530 c RUP B 2
H23A H Uiso 0.68847 0.84483 0.58656 0.226(4) 0.0470 c RUP B 2
H25A H Uiso 0.59237 0.67445 0.51565 0.226(4) 0.0410 c RUP B 2
H25B H Uiso 0.73856 0.68812 0.54893 0.226(4) 0.0410 c RUP B 2
H26A H Uiso 0.73827 0.58200 0.37829 0.774(4) 0.0420 c RUP B 1
H26B H Uiso 0.65562 0.49864 0.38531 0.774(4) 0.0420 c RUP B 1
H26C H Uiso 0.77115 0.62074 0.44504 0.226(4) 0.0450 c RUP B 2
H26D H Uiso 0.68366 0.55234 0.46417 0.226(4) 0.0450 c RUP B 2
H29A H Uiso 0.51613 0.46168 0.27913 0.774(4) 0.0380 c RUP B 1
H29B H Uiso 0.60726 0.53653 0.26761 0.774(4) 0.0380 c RUP B 1
H29C H Uiso 0.61955 0.47559 0.34922 0.226(4) 0.0380 c RUP B 2
H29D H Uiso 0.68815 0.55423 0.33031 0.226(4) 0.0380 c RUP B 2
H31A H Uiso 0.39926 0.51029 0.19983 0.774(4) 0.0400 c RUP B 1
H31B H Uiso 0.35308 0.54862 0.26434 0.774(4) 0.0400 c RUP B 1
H31C H Uiso 0.50279 0.47133 0.24846 0.226(4) 0.0520 c RUP B 2
H31D H Uiso 0.42448 0.50915 0.29981 0.226(4) 0.0520 c RUP B 2
H32 H Uiso 0.52343 0.92423 0.23788 0.774(4) 0.0520 c RUP B 1
H37A H Uiso 0.50237 0.75573 0.19114 0.774(4) 0.0410 c RUP B 1
H37B H Uiso 0.36564 0.77988 0.17241 0.774(4) 0.0410 c RUP B 1
H39A H Uiso 0.59687 0.59878 0.47173 0.774(4) 0.0370 c RUP B 1
H39B H Uiso 0.74467 0.60263 0.48857 0.774(4) 0.0370 c RUP B 1
H40A H Uiso 0.53595 1.03333 0.34018 0.774(4) 0.0470 c RUP B 1
H40B H Uiso 0.42361 0.96837 0.34632 0.774(4) 0.0470 c RUP B 1
H42A H Uiso 0.52220 0.99995 0.45866 0.774(4) 0.0400 c RUP B 1
H42B H Uiso 0.63045 1.06643 0.45078 0.774(4) 0.0400 c RUP B 1
H43A H Uiso 0.77727 0.97911 0.48456 0.774(4) 0.0380 c RUP B 1
H43B H Uiso 0.70950 1.02099 0.54008 0.774(4) 0.0380 c RUP B 1
H45A H Uiso 0.75070 0.89906 0.58360 0.774(4) 0.0390 c RUP B 1
H45B H Uiso 0.82310 0.86716 0.52857 0.774(4) 0.0390 c RUP B 1
H46A H Uiso 0.75912 0.74559 0.56229 0.774(4) 0.0400 c RUP B 1
H46B H Uiso 0.61722 0.75824 0.54055 0.774(4) 0.0400 c RUP B 1
H48A H Uiso 0.29296 0.67534 0.22100 0.774(4) 0.0400 c RUP B 1
H48B H Uiso 0.34411 0.62639 0.16009 0.774(4) 0.0400 c RUP B 1

loop_
_atom_type_symbol
_atom_type_description
_atom_type_scat_dispersion_real
_atom_type_scat_dispersion_imag
_atom_type_scat_source
C C 0.0033 0.0016 ' International Tables Vol C Tables 4.2.6.8 and 6.1.1.4'
H H 0.0000 0.0000 ' International Tables Vol C Tables 4.2.6.8 and 6.1.1.4'
F F 0.0171 0.0103 ' International Tables Vol C Tables 4.2.6.8 and 6.1.1.4'
Ge Ge 0.1547 1.8001 ' International Tables Vol C Tables 4.2.6.8 and 6.1.1.4'
K K 0.2009 0.2494 ' International Tables Vol C Tables 4.2.6.8 and 6.1.1.4'
O O 0.0106 0.0060 ' International Tables Vol C Tables 4.2.6.8 and 6.1.1.4'

loop_
_geom_angle_atom_site_label_1
_geom_angle_atom_site_label_2
_geom_angle_atom_site_label_3
_geom_angle
_geom_angle_site_symmetry_1
_geom_angle_site_symmetry_2
_geom_angle_site_symmetry_3
_geom_angle_publ_flag
F1 Ge1 O1 112.26(9) . . . yes
F1 Ge1 O2 97.51(10) . . . yes
F1 Ge1 O3 112.28(9) . . . yes
F1 Ge1 O4 93.38(10) . . . yes
O1 Ge1 O2 86.71(9) . . . yes
O1 Ge1 O3 135.46(9) . . . yes
O1 Ge1 O4 90.59(9) . . . yes
O2 Ge1 O3 87.58(9) . . . yes
O2 Ge1 O4 169.01(9) . . . yes
O3 Ge1 O4 86.89(9) . . . yes
O5 Ge2 O6 86.92(9) . . . yes
O5 Ge2 O7 172.04(9) . . . yes
O5 Ge2 O8 90.36(9) . . . yes
F42 Ge2 O5 92.36(8) . . . yes
F42 Ge2 O6 114.79(9) . . . yes
F42 Ge2 O7 95.58(8) . . . yes
F42 Ge2 O8 113.85(9) . . . yes
O6 Ge2 O7 89.19(9) . . . yes
O6 Ge2 O8 131.36(9) . . . yes
O7 Ge2 O8 87.01(9) . . . yes
F1 K1 F19 59.76(5) . . . yes
F1 K1 O9 98.29(7) . . . yes
F1 K1 O10 79.87(6) . . . yes
F19 K1 O14 72.98(6) . . . yes
F4 K1 F19 163.09(6) 1_655 . . yes
O9 K1 O10 61.54(6) . . . yes
O9 K1 O11 121.73(7) . . . yes
O9 K1 O12 169.36(7) . . . yes
F1 K1 O11 67.91(6) . . . yes
F1 K1 O12 91.88(7) . . . yes
F1 K1 O13 115.35(6) . . . yes
F1 K1 O14 130.76(6) . . . yes
F1 K1 F4 135.93(6) . . 1_655 yes
F19 K1 O9 81.07(6) . . . yes
F19 K1 O10 119.82(6) . . . yes
F19 K1 O11 125.59(6) . . . yes
F19 K1 O12 106.98(6) . . . yes
F19 K1 O13 74.04(6) . . . yes
O11 K1 O14 161.18(7) . . . yes
F4 K1 O11 68.35(6) 1_655 . . yes
O12 K1 O13 60.06(6) . . . yes
O12 K1 O14 115.64(7) . . . yes
F4 K1 O12 70.38(7) 1_655 . . yes
O13 K1 O14 58.60(7) . . . yes
F4 K1 O13 90.84(6) 1_655 . . yes
F4 K1 O14 92.84(6) 1_655 . . yes
O9 K1 O14 59.33(6) . . . yes
F4 K1 O9 99.87(7) 1_655 . . yes
O10 K1 O11 60.35(7) . . . yes
O10 K1 O12 117.74(7) . . . yes
O10 K1 O13 164.16(7) . . . yes
O10 K1 O14 115.67(7) . . . yes
F4 K1 O10 74.29(6) 1_655 . . yes
O11 K1 O12 59.53(6) . . . yes
O11 K1 O13 119.58(7) . . . yes
O9 K1 O13 117.34(7) . . . yes
F42 K2 O19 86.00(8) . . . yes
F42 K2 O20 98.91(8) . . . yes
F42 K2 O16A 117.5(2) . . . yes
F42 K2 O17A 103.6(2) . . . yes
F42 K2 O15A 120.4(2) . . . yes
F41 K2 O16A 62.2(2) . . . yes
F41 K2 O17A 88.7(2) . . . yes
F41 K2 O18A 114.6(2) . . . yes
F41 K2 O19A 138.0(2) . . . yes
F41 K2 O20A 102.9(3) . . . yes
F42 K2 O15 127.87(8) . . . yes
F42 K2 O16 113.54(8) . . . yes
F42 K2 O17 91.53(8) . . . yes
F42 K2 O18 70.28(8) . . . yes
O16 K2 O19 159.42(10) . . . yes
O16 K2 O20 119.26(10) . . . yes
O17 K2 O18 59.30(10) . . . yes
O17 K2 O19 116.09(11) . . . yes
O17 K2 O20 168.56(10) . . . yes
O18 K2 O19 60.05(10) . . . yes
O18 K2 O20 120.02(10) . . . yes
O19 K2 O20 60.45(11) . . . yes
O15A K2 O16A 57.9(3) . . . yes
O15A K2 O17A 113.4(3) . . . yes
O15A K2 O18A 164.8(3) . . . yes
O15A K2 O19A 117.0(4) . . . yes
O15A K2 O20A 60.0(4) . . . yes
O16A K2 O17A 58.1(3) . . . yes
O16A K2 O18A 118.1(3) . . . yes
O16A K2 O19A 159.6(3) . . . yes
O16A K2 O20A 117.8(3) . . . yes
O17A K2 O18A 60.0(3) . . . yes
O17A K2 O19A 116.0(3) . . . yes
O17A K2 O20A 164.1(3) . . . yes
O18A K2 O19A 60.9(4) . . . yes
F42 K2 O18A 74.8(2) . . . yes
F42 K2 O19A 82.6(2) . . . yes
F42 K2 O20A 91.9(2) . . . yes
O15 K2 O16 59.18(12) . . . yes
O15 K2 O17 116.30(11) . . . yes
O15 K2 O18 161.76(10) . . . yes
O15 K2 O19 114.63(12) . . . yes
O15 K2 O20 60.30(11) . . . yes
O16 K2 O17 59.59(10) . . . yes
O16 K2 O18 118.84(10) . . . yes
F41 K2 F42 57.85(5) . . . yes
F41 K2 O15 74.89(9) . . . yes
F41 K2 O16 67.43(8) . . . yes
F41 K2 O17 96.80(8) . . . yes
F41 K2 O18 122.28(8) . . . yes
F41 K2 O19 132.09(9) . . . yes
F41 K2 O20 92.74(8) . . . yes
F41 K2 O15A 77.5(2) . . . yes
O19A K2 O20A 61.8(4) . . . yes
O18A K2 O20A 122.3(4) . . . yes
Ge1 F1 K1 148.04(9) . . . yes
K1 F4 C5 108.42(19) 1_455 . . yes
K1 F19 C10 149.09(19) . . . yes
Ge1 O1 C1 115.82(17) . . . yes
Ge1 O2 C2 114.88(18) . . . yes
Ge1 O3 C3 115.50(17) . . . yes
Ge1 O4 C4 114.82(18) . . . yes
C13 O9 C24 111.7(2) . . . yes
K1 O9 C13 116.38(18) . . . yes
K1 O9 C24 119.65(18) . . . yes
K1 O10 C14 107.30(17) . . . yes
K1 O10 C15 111.88(18) . . . yes
C14 O10 C15 111.5(3) . . . yes
K1 O11 C16 116.75(18) . . . yes
C16 O11 C17 112.6(2) . . . yes
K1 O11 C17 117.78(18) . . . yes
C18 O12 C19 113.8(3) . . . yes
K1 O12 C19 109.72(18) . . . yes
K1 O12 C18 113.47(18) . . . yes
K1 O13 C20 115.87(17) . . . yes
K1 O13 C21 117.34(17) . . . yes
C20 O13 C21 112.2(2) . . . yes
K1 O14 C22 116.74(18) . . . yes
C22 O14 C23 111.9(2) . . . yes
K1 O14 C23 113.95(17) . . . yes
K2 F41 C35 153.74(17) . . . yes
Ge2 F42 K2 147.96(9) . . . yes
C2 C1 C6 117.2(2) . . . no
O1 C1 C6 107.8(2) . . . yes
C2 C1 C5 112.3(2) . . . no
O1 C1 C2 105.7(2) . . . yes
O1 C1 C5 105.5(2) . . . yes
C5 C1 C6 107.6(2) . . . no
C1 C2 C7 115.8(3) . . . no
C7 C2 C8 107.2(2) . . . no
O2 C2 C7 107.4(2) . . . yes
C1 C2 C8 112.7(2) . . . no
O2 C2 C1 106.1(2) . . . yes
O2 C2 C8 107.2(3) . . . yes
O3 C3 C4 105.9(2) . . . yes
C9 C3 C10 107.4(2) . . . no
O3 C3 C10 105.9(2) . . . yes
C4 C3 C9 116.5(2) . . . no
O3 C3 C9 107.1(2) . . . yes
C4 C3 C10 113.4(2) . . . no
O4 C4 C3 106.1(2) . . . yes
O4 C4 C11 105.6(2) . . . yes
C11 C4 C12 107.9(3) . . . no
C3 C4 C12 115.7(2) . . . no
C3 C4 C11 112.5(2) . . . no
O4 C4 C12 108.5(2) . . . yes
F2 C5 C1 110.6(3) . . . yes
F2 C5 F4 107.5(3) . . . yes
F4 C5 C1 113.0(3) . . . yes
F3 C5 F4 107.3(3) . . . yes
F3 C5 C1 111.7(3) . . . yes
F2 C5 F3 106.4(3) . . . yes
Ge2 O5 C30 114.74(16) . . . yes
F6 C6 C1 112.4(3) . . . yes
F7 C6 C1 111.9(3) . . . yes
F5 C6 C1 110.8(3) . . . yes
F5 C6 F6 106.3(3) . . . yes
F5 C6 F7 106.8(3) . . . yes
F6 C6 F7 108.3(3) . . . yes
Ge2 O6 C28 115.49(17) . . . yes
F8 C7 F9 107.8(3) . . . yes
Ge2 O7 C36 113.93(16) . . . yes
F8 C7 C2 112.4(3) . . . yes
F9 C7 F10 107.1(3) . . . yes
F8 C7 F10 106.1(3) . . . yes
F10 C7 C2 110.7(3) . . . yes
F9 C7 C2 112.5(2) . . . yes
F11 C8 C2 112.9(3) . . . yes
F11 C8 F13 108.4(3) . . . yes
F11 C8 F12 107.1(3) . . . yes
Ge2 O8 C38 115.25(16) . . . yes
F12 C8 F13 105.8(3) . . . yes
F12 C8 C2 111.0(3) . . . yes
F13 C8 C2 111.3(3) . . . yes
F14 C9 F15 106.9(2) . . . yes
F14 C9 F16 108.5(3) . . . yes
F14 C9 C3 111.9(3) . . . yes
F15 C9 F16 106.4(3) . . . yes
F16 C9 C3 112.0(2) . . . yes
F15 C9 C3 110.9(3) . . . yes
F18 C10 C3 111.1(3) . . . yes
F19 C10 C3 111.6(2) . . . yes
F17 C10 F18 107.6(2) . . . yes
F17 C10 F19 106.9(3) . . . yes
F17 C10 C3 112.8(3) . . . yes
F18 C10 F19 106.6(3) . . . yes
F20 C11 F21 107.3(3) . . . yes
F20 C11 F22 107.8(3) . . . yes
F20 C11 C4 113.3(3) . . . yes
F21 C11 F22 106.2(3) . . . yes
F21 C11 C4 111.1(3) . . . yes
F22 C11 C4 110.8(3) . . . yes
F23 C12 F24 110.9(9) . . . yes
F23 C12 F25 101.6(3) . . . yes
F25A C12 C4 115.3(10) . . . yes
F23 C12 F24A 98.0(15) . . . yes
F23 C12 F25A 124.8(9) . . . yes
F23 C12 C4 111.5(3) . . . yes
F24 C12 C4 114.3(9) . . . yes
F25 C12 C4 111.6(4) . . . yes
F24A C12 C4 110.0(15) . . . yes
O9 C13 C14 108.7(3) . . . yes
O10 C14 C13 109.3(3) . . . yes
O10 C15 C16 108.9(3) . . . yes
C39 O15 C46 112.5(6) . . . yes
K2 O15 C39 117.2(5) . . . yes
K2 O15 C46 112.4(3) . . . yes
C23A O15A C25A 113.6(13) . . . yes
K2 O15A C25A 114.8(8) . . . yes
K2 O15A C23A 112.5(11) . . . yes
O11 C16 C15 107.9(3) . . . yes
K2 O16 C26 115.5(3) . . . yes
C26 O16 C29 112.5(5) . . . yes
K2 O16 C29 115.8(4) . . . yes
C26A O16A C29A 111.6(17) . . . yes
K2 O16A C26A 116.6(14) . . . yes
K2 O16A C29A 113.4(8) . . . yes
K2 O17 C48 111.5(3) . . . yes
K2 O17 C31 112.0(2) . . . yes
O11 C17 C18 107.7(3) . . . yes
C31 O17 C48 113.6(4) . . . yes
K2 O17A C13A 107.6(9) . . . yes
K2 O17A C31A 117.4(12) . . . yes
C13A O17A C31A 111.3(16) . . . yes
O12 C18 C17 108.1(3) . . . yes
C32 O18 C37 111.9(4) . . . yes
K2 O18 C32 116.9(3) . . . yes
K2 O18 C37 118.5(3) . . . yes
C14A O18A C16A 112.4(12) . . . yes
K2 O18A C16A 116.4(8) . . . yes
K2 O18A C14A 118.4(10) . . . yes
O12 C19 C20 107.4(3) . . . yes
C40 O19 C42 110.8(4) . . . yes
K2 O19 C40 113.0(3) . . . yes
K2 O19 C42 112.4(4) . . . yes
K2 O19A C17A 115.2(12) . . . yes
C17A O19A C19A 113.6(15) . . . yes
K2 O19A C19A 108.4(9) . . . yes
O13 C20 C19 108.3(3) . . . yes
K2 O20 C43 117.0(2) . . . yes
K2 O20 C45 117.4(3) . . . yes
C43 O20 C45 110.9(4) . . . yes
K2 O20A C20A 117.1(12) . . . yes
K2 O20A C22A 118.5(10) . . . yes
C20A O20A C22A 111.8(14) . . . yes
O13 C21 C22 108.0(3) . . . yes
O14 C22 C21 109.1(2) . . . yes
O14 C23 C24 109.3(3) . . . yes
O9 C24 C23 109.3(3) . . . yes
C14 C13 H13C 110.00 . . . no
O9 C13 H13C 110.00 . . . no
O9 C13 H13D 110.00 . . . no
H13C C13 H13D 108.00 . . . no
C14 C13 H13D 110.00 . . . no
C13 C14 H14D 110.00 . . . no
C13 C14 H14C 110.00 . . . no
O10 C14 H14C 110.00 . . . no
H14C C14 H14D 108.00 . . . no
O10 C14 H14D 110.00 . . . no
O10 C15 H15A 110.00 . . . no
O10 C15 H15B 110.00 . . . no
H15A C15 H15B 108.00 . . . no
C16 C15 H15A 110.00 . . . no
C16 C15 H15B 110.00 . . . no
O11 C16 H16B 110.00 . . . no
O11 C16 H16C 110.00 . . . no
C15 C16 H16B 110.00 . . . no
C15 C16 H16C 110.00 . . . no
H16B C16 H16C 108.00 . . . no
C18 C17 H17D 110.00 . . . no
O11 C17 H17C 110.00 . . . no
O11 C17 H17D 110.00 . . . no
H17C C17 H17D 108.00 . . . no
C18 C17 H17C 110.00 . . . no
O12 C18 H18A 110.00 . . . no
O12 C18 H18B 110.00 . . . no
H18A C18 H18B 108.00 . . . no
C17 C18 H18A 110.00 . . . no
C17 C18 H18B 110.00 . . . no
O12 C19 H19C 110.00 . . . no
C20 C19 H19D 110.00 . . . no
O12 C19 H19D 110.00 . . . no
C20 C19 H19C 110.00 . . . no
H19C C19 H19D 108.00 . . . no
H20C C20 H20D 108.00 . . . no
C19 C20 H20D 110.00 . . . no
O13 C20 H20C 110.00 . . . no
O13 C20 H20D 110.00 . . . no
C19 C20 H20C 110.00 . . . no
C22 C21 H21B 110.00 . . . no
H21A C21 H21B 108.00 . . . no
C22 C21 H21A 110.00 . . . no
O13 C21 H21B 110.00 . . . no
O13 C21 H21A 110.00 . . . no
O14 C22 H22D 110.00 . . . no
C21 C22 H22C 110.00 . . . no
O14 C22 H22C 110.00 . . . no
H22C C22 H22D 108.00 . . . no
C21 C22 H22D 110.00 . . . no
O14 C23 H23C 110.00 . . . no
O14 C23 H23B 110.00 . . . no
C24 C23 H23C 110.00 . . . no
H23B C23 H23C 108.00 . . . no
C24 C23 H23B 110.00 . . . no
C23 C24 H24B 110.00 . . . no
H24A C24 H24B 108.00 . . . no
O9 C24 H24A 110.00 . . . no
O9 C24 H24B 110.00 . . . no
C23 C24 H24A 110.00 . . . no
O17A C13A C14A 106.8(14) . . . yes
O18A C14A C13A 108.6(13) . . . yes
O18A C16A C17A 110.2(15) . . . yes
O19A C17A C16A 113(2) . . . yes
O19A C19A C20A 109.8(15) . . . yes
O20A C20A C19A 107.5(17) . . . yes
O20A C22A C23A 110.1(15) . . . yes
O15A C23A C22A 108.8(15) . . . yes
F27 C25 F29 107.1(2) . . . yes
F27 C25 C28 111.5(2) . . . yes
F27 C25 F28 106.4(2) . . . yes
F28 C25 C28 112.0(2) . . . yes
F29 C25 C28 111.6(2) . . . yes
F28 C25 F29 108.1(2) . . . yes
O15A C25A C26A 107.8(16) . . . yes
O16 C26 C39 109.0(6) . . . yes
O16A C26A C25A 110(3) . . . yes
F31 C27 F50 106.3(3) . . . yes
F31 C27 C36 111.5(3) . . . yes
F49 C27 C36 112.1(3) . . . yes
F50 C27 C36 111.7(2) . . . yes
F49 C27 F50 107.5(3) . . . yes
F31 C27 F49 107.4(2) . . . yes
C25 C28 C30 116.6(2) . . . no
C25 C28 C35 107.3(2) . . . no
C30 C28 C35 113.2(2) . . . no
O6 C28 C30 105.9(2) . . . yes
O6 C28 C35 105.4(2) . . . yes
O6 C28 C25 107.8(2) . . . yes
O16 C29 C31 108.3(7) . . . yes
O16A C29A C31A 106.6(15) . . . yes
O5 C30 C28 106.3(2) . . . yes
O5 C30 C34 106.1(2) . . . yes
C28 C30 C33 115.7(2) . . . no
C28 C30 C34 112.8(2) . . . no
C33 C30 C34 107.9(2) . . . no
O5 C30 C33 107.4(2) . . . yes
O17 C31 C29 107.9(5) . . . yes
O17A C31A C29A 108.3(19) . . . yes
O18 C32 C40 108.6(5) . . . yes
F40 C33 C30 112.2(2) . . . yes
F35 C33 C30 112.2(3) . . . yes
F33 C33 F35 106.5(2) . . . yes
F33 C33 F40 106.3(3) . . . yes
F33 C33 C30 111.1(3) . . . yes
F35 C33 F40 108.4(3) . . . yes
F44 C34 C30 111.1(2) . . . yes
F45 C34 F46 106.6(2) . . . yes
F44 C34 F46 105.9(3) . . . yes
F44 C34 F45 108.2(3) . . . yes
F45 C34 C30 113.5(3) . . . yes
F46 C34 C30 111.2(3) . . . yes
F41 C35 C28 111.2(3) . . . yes
F26 C35 C28 110.6(2) . . . yes
F41 C35 F43 108.1(2) . . . yes
F26 C35 F41 106.1(2) . . . yes
F26 C35 F43 107.6(3) . . . yes
F43 C35 C28 112.9(2) . . . yes
C38 C36 C47 116.0(2) . . . no
O7 C36 C38 105.8(2) . . . yes
C27 C36 C47 106.9(2) . . . no
O7 C36 C27 107.1(2) . . . yes
O7 C36 C47 107.6(2) . . . yes
C27 C36 C38 113.0(2) . . . no
O18 C37 C48 107.9(4) . . . yes
C36 C38 C41 112.2(2) . . . no
C36 C38 C44 117.6(2) . . . no
C41 C38 C44 107.7(2) . . . no
O8 C38 C44 106.8(2) . . . yes
O8 C38 C36 106.23(19) . . . yes
O8 C38 C41 105.5(2) . . . yes
O15 C39 C26 108.7(7) . . . yes
O19 C40 C32 108.8(5) . . . yes
F32 C41 C38 113.6(2) . . . yes
F30 C41 F32 106.6(3) . . . yes
F30 C41 F36 106.2(2) . . . yes
F36 C41 C38 110.6(3) . . . yes
F32 C41 F36 107.6(2) . . . yes
F30 C41 C38 111.9(2) . . . yes
O19 C42 C43 109.8(6) . . . yes
O20 C43 C42 109.1(4) . . . yes
F37 C44 C38 111.0(2) . . . yes
F38 C44 C38 111.6(2) . . . yes
F34 C44 C38 112.4(3) . . . yes
F34 C44 F37 106.4(3) . . . yes
F34 C44 F38 107.6(3) . . . yes
F37 C44 F38 107.5(3) . . . yes
O20 C45 C46 109.9(5) . . . yes
O15 C46 C45 109.6(5) . . . yes
F48 C47 C36 110.8(3) . . . yes
F39 C47 F48 107.1(2) . . . yes
F47 C47 C36 112.3(2) . . . yes
F39 C47 F47 107.7(3) . . . yes
F39 C47 C36 112.2(3) . . . yes
F47 C47 F48 106.5(2) . . . yes
O17 C48 C37 107.7(4) . . . yes
H13A C13A H13B 109.00 . . . no
O17A C13A H13A 110.00 . . . no
O17A C13A H13B 110.00 . . . no
C14A C13A H13A 110.00 . . . no
C14A C13A H13B 110.00 . . . no
C13A C14A H14B 110.00 . . . no
H14A C14A H14B 108.00 . . . no
C13A C14A H14A 110.00 . . . no
O18A C14A H14B 110.00 . . . no
O18A C14A H14A 110.00 . . . no
O18A C16A H16A 125.00 . . . no
C17A C16A H16A 125.00 . . . no
H17A C17A H17B 108.00 . . . no
O19A C17A H17A 109.00 . . . no
O19A C17A H17B 109.00 . . . no
C16A C17A H17A 109.00 . . . no
C16A C17A H17B 109.00 . . . no
O19A C19A H19B 110.00 . . . no
C20A C19A H19A 110.00 . . . no
O19A C19A H19A 110.00 . . . no
H19A C19A H19B 108.00 . . . no
C20A C19A H19B 110.00 . . . no
C19A C20A H20A 110.00 . . . no
O20A C20A H20B 110.00 . . . no
O20A C20A H20A 110.00 . . . no
C19A C20A H20B 110.00 . . . no
H20A C20A H20B 108.00 . . . no
H22A C22A H22B 108.00 . . . no
O20A C22A H22A 110.00 . . . no
O20A C22A H22B 110.00 . . . no
C23A C22A H22A 110.00 . . . no
C23A C22A H22B 110.00 . . . no
O15A C23A H23A 126.00 . . . no
C22A C23A H23A 126.00 . . . no
O15A C25A H25A 110.00 . . . no
H25A C25A H25B 108.00 . . . no
C26A C25A H25B 110.00 . . . no
O15A C25A H25B 110.00 . . . no
C26A C25A H25A 110.00 . . . no
C39 C26 H26A 110.00 . . . no
O16 C26 H26B 110.00 . . . no
O16 C26 H26A 110.00 . . . no
C39 C26 H26B 110.00 . . . no
H26A C26 H26B 108.00 . . . no
H26C C26A H26D 108.00 . . . no
C25A C26A H26D 110.00 . . . no
O16A C26A H26C 110.00 . . . no
O16A C26A H26D 109.00 . . . no
C25A C26A H26C 110.00 . . . no
C31 C29 H29A 110.00 . . . no
C31 C29 H29B 110.00 . . . no
H29A C29 H29B 108.00 . . . no
O16 C29 H29B 110.00 . . . no
O16 C29 H29A 110.00 . . . no
O16A C29A H29C 110.00 . . . no
O16A C29A H29D 110.00 . . . no
C31A C29A H29C 110.00 . . . no
H29C C29A H29D 109.00 . . . no
C31A C29A H29D 110.00 . . . no
C29 C31 H31A 110.00 . . . no
C29 C31 H31B 110.00 . . . no
H31A C31 H31B 108.00 . . . no
O17 C31 H31B 110.00 . . . no
O17 C31 H31A 110.00 . . . no
O17A C31A H31C 110.00 . . . no
H31C C31A H31D 108.00 . . . no
C29A C31A H31D 110.00 . . . no
O17A C31A H31D 110.00 . . . no
C29A C31A H31C 110.00 . . . no
O18 C32 H32 126.00 . . . no
C40 C32 H32 126.00 . . . no
O18 C37 H37A 110.00 . . . no
O18 C37 H37B 110.00 . . . no
C48 C37 H37A 110.00 . . . no
C48 C37 H37B 110.00 . . . no
H37A C37 H37B 108.00 . . . no
O15 C39 H39A 110.00 . . . no
O15 C39 H39B 110.00 . . . no
C26 C39 H39A 110.00 . . . no
H39A C39 H39B 108.00 . . . no
C26 C39 H39B 110.00 . . . no
O19 C40 H40A 110.00 . . . no
H40A C40 H40B 108.00 . . . no
C32 C40 H40B 110.00 . . . no
O19 C40 H40B 110.00 . . . no
C32 C40 H40A 110.00 . . . no
O19 C42 H42A 110.00 . . . no
C43 C42 H42B 110.00 . . . no
O19 C42 H42B 110.00 . . . no
C43 C42 H42A 110.00 . . . no
H42A C42 H42B 108.00 . . . no
C42 C43 H43A 110.00 . . . no
O20 C43 H43A 110.00 . . . no
O20 C43 H43B 110.00 . . . no
H43A C43 H43B 108.00 . . . no
C42 C43 H43B 110.00 . . . no
O20 C45 H45A 110.00 . . . no
H45A C45 H45B 108.00 . . . no
C46 C45 H45B 110.00 . . . no
O20 C45 H45B 110.00 . . . no
C46 C45 H45A 110.00 . . . no
C45 C46 H46A 110.00 . . . no
O15 C46 H46B 110.00 . . . no
C45 C46 H46B 110.00 . . . no
H46A C46 H46B 108.00 . . . no
O15 C46 H46A 110.00 . . . no
O17 C48 H48A 110.00 . . . no
O17 C48 H48B 110.00 . . . no
C37 C48 H48B 110.00 . . . no
H48A C48 H48B 108.00 . . . no
C37 C48 H48A 110.00 . . . no

loop_
_geom_bond_atom_site_label_1
_geom_bond_atom_site_label_2
_geom_bond_distance
_geom_bond_site_symmetry_1
_geom_bond_site_symmetry_2
_geom_bond_publ_flag
Ge1 F1 1.7274(18) . . yes
Ge1 O1 1.812(2) . . yes
Ge1 O2 1.841(2) . . yes
Ge1 O3 1.8100(19) . . yes
Ge1 O4 1.847(2) . . yes
Ge2 O7 1.8539(19) . . yes
Ge2 O8 1.815(2) . . yes
Ge2 O6 1.814(2) . . yes
Ge2 F42 1.7274(17) . . yes
Ge2 O5 1.8511(19) . . yes
K1 O9 2.766(2) . . yes
K1 O10 2.800(2) . . yes
K1 O11 2.778(2) . . yes
K1 O12 2.801(2) . . yes
K1 F1 2.8188(18) . . yes
K1 F19 2.7794(18) . . yes
K1 O14 2.844(2) . . yes
K1 F4 2.969(2) . 1_655 yes
K1 O13 2.826(2) . . yes
K2 O16A 2.912(10) . . yes
K2 O17A 2.815(9) . . yes
K2 O20 2.796(3) . . yes
K2 O15A 2.874(12) . . yes
K2 F41 2.8333(18) . . yes
K2 F42 2.8254(18) . . yes
K2 O15 2.805(4) . . yes
K2 O16 2.843(3) . . yes
K2 O17 2.820(3) . . yes
K2 O18 2.790(3) . . yes
K2 O19 2.800(3) . . yes
K2 O18A 2.765(11) . . yes
K2 O19A 2.760(12) . . yes
K2 O20A 2.746(12) . . yes
F2 C5 1.338(4) . . yes
F3 C5 1.321(4) . . yes
F4 C5 1.344(4) . . yes
F5 C6 1.337(4) . . yes
F6 C6 1.319(4) . . yes
F7 C6 1.335(4) . . yes
F8 C7 1.329(4) . . yes
F9 C7 1.332(4) . . yes
F10 C7 1.340(4) . . yes
F11 C8 1.340(4) . . yes
F12 C8 1.332(4) . . yes
F13 C8 1.329(4) . . yes
F14 C9 1.329(4) . . yes
F15 C9 1.339(4) . . yes
F16 C9 1.325(4) . . yes
F17 C10 1.339(4) . . yes
F18 C10 1.316(4) . . yes
F19 C10 1.333(4) . . yes
F20 C11 1.342(4) . . yes
F21 C11 1.331(4) . . yes
F22 C11 1.325(4) . . yes
F23 C12 1.329(4) . . yes
F24 C12 1.323(11) . . yes
F24A C12 1.33(3) . . yes
F25 C12 1.356(4) . . yes
F25A C12 1.321(19) . . yes
O1 C1 1.392(3) . . yes
O2 C2 1.375(4) . . yes
O3 C3 1.389(4) . . yes
O4 C4 1.377(3) . . yes
O9 C24 1.428(4) . . yes
O9 C13 1.426(4) . . yes
O10 C14 1.425(4) . . yes
O10 C15 1.424(4) . . yes
O11 C17 1.409(4) . . yes
O11 C16 1.421(4) . . yes
O12 C19 1.425(4) . . yes
O12 C18 1.419(4) . . yes
O13 C20 1.430(4) . . yes
O13 C21 1.428(4) . . yes
O14 C23 1.425(4) . . yes
O14 C22 1.423(4) . . yes
F26 C35 1.330(4) . . yes
F27 C25 1.334(4) . . yes
F28 C25 1.331(4) . . yes
F29 C25 1.334(3) . . yes
F30 C41 1.329(3) . . yes
F31 C27 1.326(4) . . yes
F32 C41 1.344(4) . . yes
F33 C33 1.339(4) . . yes
F34 C44 1.326(4) . . yes
F35 C33 1.338(4) . . yes
F36 C41 1.342(4) . . yes
F37 C44 1.324(4) . . yes
F38 C44 1.334(4) . . yes
F39 C47 1.336(4) . . yes
F40 C33 1.321(4) . . yes
F41 C35 1.335(4) . . yes
F43 C35 1.339(4) . . yes
F44 C34 1.327(4) . . yes
F45 C34 1.347(4) . . yes
F46 C34 1.338(4) . . yes
F47 C47 1.329(4) . . yes
F48 C47 1.335(4) . . yes
F49 C27 1.348(4) . . yes
F50 C27 1.335(4) . . yes
C1 C6 1.555(4) . . no
C1 C2 1.623(4) . . no
C1 C5 1.561(4) . . no
C2 C8 1.564(5) . . no
C2 C7 1.564(5) . . no
C3 C9 1.555(4) . . no
C3 C10 1.565(4) . . no
C3 C4 1.627(4) . . no
C4 C12 1.557(5) . . no
C4 C11 1.566(5) . . no
O5 C30 1.378(4) . . yes
O6 C28 1.391(3) . . yes
O7 C36 1.384(4) . . yes
O8 C38 1.394(3) . . yes
C13 C14 1.497(5) . . no
O15 C39 1.435(13) . . yes
C15 C16 1.489(5) . . no
O15 C46 1.415(7) . . yes
O15A C23A 1.41(2) . . yes
O15A C25A 1.42(2) . . yes
O16 C26 1.421(6) . . yes
O16 C29 1.434(9) . . yes
O16A C26A 1.41(4) . . yes
O16A C29A 1.436(18) . . yes
O17 C48 1.422(7) . . yes
C17 C18 1.495(5) . . no
O17 C31 1.419(6) . . yes
O17A C31A 1.41(3) . . yes
O17A C13A 1.429(19) . . yes
O18 C32 1.407(9) . . yes
O18 C37 1.416(5) . . yes
O18A C16A 1.41(2) . . yes
O18A C14A 1.42(2) . . yes
O19 C40 1.429(6) . . yes
O19 C42 1.421(9) . . yes
C19 C20 1.494(5) . . no
O19A C17A 1.41(3) . . yes
O19A C19A 1.416(19) . . yes
O20 C45 1.431(7) . . yes
O20 C43 1.425(6) . . yes
O20A C22A 1.42(2) . . yes
O20A C20A 1.43(3) . . yes
C21 C22 1.494(5) . . no
C23 C24 1.488(5) . . no
C13 H13D 0.9900 . . no
C13 H13C 0.9900 . . no
C14 H14D 0.9900 . . no
C14 H14C 0.9900 . . no
C15 H15A 0.9900 . . no
C15 H15B 0.9900 . . no
C16 H16C 0.9900 . . no
C16 H16B 0.9900 . . no
C17 H17C 0.9900 . . no
C17 H17D 0.9900 . . no
C18 H18A 0.9900 . . no
C18 H18B 0.9900 . . no
C19 H19C 0.9900 . . no
C19 H19D 0.9900 . . no
C20 H20C 0.9900 . . no
C20 H20D 0.9900 . . no
C21 H21B 0.9900 . . no
C21 H21A 0.9900 . . no
C22 H22D 0.9900 . . no
C22 H22C 0.9900 . . no
C23 H23B 0.9900 . . no
C23 H23C 0.9900 . . no
C24 H24A 0.9900 . . no
C24 H24B 0.9900 . . no
C13A C14A 1.50(3) . . no
C16A C17A 1.47(3) . . no
C19A C20A 1.51(3) . . no
C22A C23A 1.50(3) . . no
C25 C28 1.555(4) . . no
C25A C26A 1.49(3) . . no
C26 C39 1.488(12) . . no
C27 C36 1.561(4) . . no
C28 C30 1.628(4) . . no
C28 C35 1.568(4) . . no
C29 C31 1.491(11) . . no
C29A C31A 1.48(3) . . no
C30 C33 1.560(4) . . no
C30 C34 1.558(4) . . no
C32 C40 1.489(8) . . no
C36 C38 1.621(4) . . no
C36 C47 1.560(4) . . no
C37 C48 1.496(8) . . no
C38 C41 1.557(4) . . no
C38 C44 1.564(4) . . no
C42 C43 1.494(9) . . no
C45 C46 1.497(10) . . no
C13A H13A 0.9900 . . no
C13A H13B 0.9900 . . no
C14A H14A 0.9900 . . no
C14A H14B 0.9900 . . no
C16A H16A 0.9500 . . no
C17A H17B 0.9900 . . no
C17A H17A 0.9900 . . no
C19A H19B 0.9900 . . no
C19A H19A 0.9900 . . no
C20A H20B 0.9900 . . no
C20A H20A 0.9900 . . no
C22A H22A 0.9900 . . no
C22A H22B 0.9900 . . no
C23A H23A 0.9500 . . no
C25A H25A 0.9900 . . no
C25A H25B 0.9900 . . no
C26 H26A 0.9900 . . no
C26 H26B 0.9900 . . no
C26A H26D 0.9900 . . no
C26A H26C 0.9900 . . no
C29 H29B 0.9900 . . no
C29 H29A 0.9900 . . no
C29A H29C 0.9900 . . no
C29A H29D 0.9900 . . no
C31 H31B 0.9900 . . no
C31 H31A 0.9900 . . no
C31A H31D 0.9900 . . no
C31A H31C 0.9900 . . no
C32 H32 0.9500 . . no
C37 H37B 0.9900 . . no
C37 H37A 0.9900 . . no
C39 H39A 0.9900 . . no
C39 H39B 0.9900 . . no
C40 H40B 0.9900 . . no
C40 H40A 0.9900 . . no
C42 H42A 0.9900 . . no
C42 H42B 0.9900 . . no
C43 H43A 0.9900 . . no
C43 H43B 0.9900 . . no
C45 H45A 0.9900 . . no
C45 H45B 0.9900 . . no
C46 H46A 0.9900 . . no
C46 H46B 0.9900 . . no
C48 H48A 0.9900 . . no
C48 H48B 0.9900 . . no

loop_
_geom_hbond_atom_site_label_D
_geom_hbond_atom_site_label_H
_geom_hbond_atom_site_label_A
_geom_hbond_distance_DH
_geom_hbond_distance_HA
_geom_hbond_distance_DA
_geom_hbond_angle_DHA
_geom_hbond_site_symmetry_A
_geom_hbond_publ_flag
C15 H15B F23 0.9900 2.4500 3.409(4) 162.00 2_777 yes
C23 H23B F24 0.9900 2.5000 3.394(11) 150.00 . yes
C31 H31A O2 0.9900 2.4900 3.421(5) 156.00 2_666 yes
C40 H40A F20 0.9900 2.4900 3.226(5) 131.00 2_676 yes
C46 H46B F40 0.9900 2.5100 3.486(5) 167.00 . yes

loop_
_geom_torsion_atom_site_label_1
_geom_torsion_atom_site_label_2
_geom_torsion_atom_site_label_3
_geom_torsion_atom_site_label_4
_geom_torsion
_geom_torsion_site_symmetry_1
_geom_torsion_site_symmetry_2
_geom_torsion_site_symmetry_3
_geom_torsion_site_symmetry_4
_geom_torsion_publ_flag
O1 Ge1 F1 K1 -151.42(18) . . . . no
O2 Ge1 F1 K1 119.1(2) . . . . no
O3 Ge1 F1 K1 28.6(2) . . . . no
O4 Ge1 F1 K1 -59.4(2) . . . . no
F1 Ge1 O1 C1 -107.10(18) . . . . no
O2 Ge1 O1 C1 -10.33(18) . . . . no
O3 Ge1 O1 C1 72.9(2) . . . . no
O4 Ge1 O1 C1 159.01(18) . . . . no
F1 Ge1 O2 C2 98.9(2) . . . . no
O1 Ge1 O2 C2 -13.1(2) . . . . no
O3 Ge1 O2 C2 -148.9(2) . . . . no
F1 Ge1 O3 C3 -80.00(19) . . . . no
O1 Ge1 O3 C3 100.1(2) . . . . no
O2 Ge1 O3 C3 -177.12(18) . . . . no
O4 Ge1 O3 C3 12.38(17) . . . . no
F1 Ge1 O4 C4 123.4(2) . . . . no
O1 Ge1 O4 C4 -124.3(2) . . . . no
O3 Ge1 O4 C4 11.2(2) . . . . no
F42 Ge2 O7 C36 -99.20(17) . . . . no
O6 Ge2 O7 C36 145.97(17) . . . . no
O8 Ge2 O7 C36 14.48(17) . . . . no
F42 Ge2 O8 C38 104.49(18) . . . . no
O5 Ge2 O8 C38 -162.78(18) . . . . no
O6 Ge2 O8 C38 -76.6(2) . . . . no
O7 Ge2 O8 C38 9.71(18) . . . . no
O8 Ge2 O5 C30 120.54(17) . . . . no
O5 Ge2 F42 K2 69.57(17) . . . . no
O6 Ge2 F42 K2 -18.12(19) . . . . no
O7 Ge2 F42 K2 -109.81(16) . . . . no
O8 Ge2 F42 K2 161.00(15) . . . . no
F42 Ge2 O5 C30 -125.57(17) . . . . no
O6 Ge2 O5 C30 -10.86(17) . . . . no
O7 Ge2 O6 C28 174.51(17) . . . . no
F42 Ge2 O6 C28 78.74(17) . . . . no
O5 Ge2 O6 C28 -12.43(17) . . . . no
O8 Ge2 O6 C28 -100.19(18) . . . . no
F4 K1 F1 Ge1 -165.96(17) 1_655 . . . no
O10 K1 O9 C13 3.66(19) . . . . no
O10 K1 O9 C24 142.9(2) . . . . no
O11 K1 O9 C13 8.2(2) . . . . no
O11 K1 O9 C24 147.42(19) . . . . no
F1 K1 F19 C10 -90.7(3) . . . . no
O9 K1 F19 C10 164.2(3) . . . . no
O10 K1 F19 C10 -146.0(3) . . . . no
O11 K1 F19 C10 -73.0(3) . . . . no
O12 K1 F19 C10 -8.7(4) . . . . no
O13 K1 F19 C10 42.3(3) . . . . no
O14 K1 F19 C10 103.7(3) . . . . no
F1 K1 O9 C13 77.3(2) . . . . no
F1 K1 O9 C24 -143.5(2) . . . . no
F19 K1 O9 C13 134.8(2) . . . . no
F19 K1 O9 C24 -86.0(2) . . . . no
O9 K1 O10 C15 152.4(2) . . . . no
O11 K1 O10 C14 -145.8(2) . . . . no
O11 K1 O10 C15 -23.2(2) . . . . no
O12 K1 O10 C14 -162.35(18) . . . . no
O12 K1 O10 C15 -39.7(2) . . . . no
O14 K1 O10 C14 55.0(2) . . . . no
O14 K1 O10 C15 177.6(2) . . . . no
F4 K1 O10 C14 140.5(2) 1_655 . . . no
F4 K1 O10 C15 -96.9(2) 1_655 . . . no
F1 K1 O11 C16 -102.4(2) . . . . no
F1 K1 O11 C17 118.9(2) . . . . no
F19 K1 O11 C16 -118.9(2) . . . . no
F19 K1 O11 C17 102.4(2) . . . . no
O9 K1 O11 C16 -16.3(2) . . . . no
O9 K1 O11 C17 -155.0(2) . . . . no
O10 K1 O11 C16 -11.62(19) . . . . no
O10 K1 O11 C17 -150.3(2) . . . . no
O12 K1 O11 C16 151.4(2) . . . . no
O12 K1 O11 C17 12.7(2) . . . . no
O13 K1 O11 C16 150.14(19) . . . . no
O13 K1 O9 C13 -158.44(19) . . . . no
O13 K1 O9 C24 -19.3(2) . . . . no
O14 K1 O9 C13 -149.8(2) . . . . no
O14 K1 O9 C24 -10.58(19) . . . . no
F4 K1 O9 C13 -62.3(2) 1_655 . . . no
F4 K1 O9 C24 76.9(2) 1_655 . . . no
F1 K1 O10 C14 -75.57(19) . . . . no
F1 K1 O10 C15 47.1(2) . . . . no
F19 K1 O10 C14 -29.4(2) . . . . no
F19 K1 O10 C15 93.3(2) . . . . no
O9 K1 O10 C14 29.70(18) . . . . no
O13 K1 O12 C18 -158.7(2) . . . . no
O13 K1 O12 C19 -30.17(18) . . . . no
O14 K1 O12 C18 -178.1(2) . . . . no
O14 K1 O12 C19 -49.6(2) . . . . no
F4 K1 O12 C18 98.4(2) 1_655 . . . no
F4 K1 O12 C19 -133.1(2) 1_655 . . . no
F1 K1 O13 C20 -81.5(2) . . . . no
F1 K1 O13 C21 142.08(19) . . . . no
F19 K1 O13 C20 -125.9(2) . . . . no
F19 K1 O13 C21 97.7(2) . . . . no
O9 K1 O13 C20 163.35(19) . . . . no
O9 K1 O13 C21 27.0(2) . . . . no
O11 K1 O13 C20 -3.6(2) . . . . no
O11 K1 O13 C21 -140.02(19) . . . . no
O12 K1 O13 C20 -4.88(19) . . . . no
O12 K1 O13 C21 -141.3(2) . . . . no
O14 K1 O13 C20 154.6(2) . . . . no
O14 K1 O13 C21 18.21(19) . . . . no
F4 K1 O13 C20 61.8(2) 1_655 . . . no
F4 K1 O13 C21 -74.6(2) 1_655 . . . no
F1 K1 O14 C22 -81.8(2) . . . . no
F1 K1 O14 C23 51.2(2) . . . . no
F19 K1 O14 C22 -65.30(19) . . . . no
F19 K1 O14 C23 67.61(19) . . . . no
O9 K1 O14 C22 -154.9(2) . . . . no
O9 K1 O14 C23 -21.98(18) . . . . no
O10 K1 O14 C22 179.23(19) . . . . no
O10 K1 O14 C23 -47.9(2) . . . . no
O12 K1 O14 C22 35.8(2) . . . . no
O12 K1 O14 C23 168.67(18) . . . . no
O13 K1 O14 C22 16.07(19) . . . . no
O13 K1 O14 C23 149.0(2) . . . . no
F4 K1 O14 C22 105.3(2) 1_655 . . . no
F4 K1 O14 C23 -121.77(19) 1_655 . . . no
F1 K1 F4 C5 -155.96(18) . . 1_655 1_655 no
O9 K1 F4 C5 -43.0(2) . . 1_655 1_655 no
O10 K1 F4 C5 -99.6(2) . . 1_655 1_655 no
O11 K1 F4 C5 -163.4(2) . . 1_655 1_655 no
O12 K1 F4 C5 132.6(2) . . 1_655 1_655 no
O13 K1 F4 C5 74.94(19) . . 1_655 1_655 no
O14 K1 F4 C5 16.34(19) . . 1_655 1_655 no
F1 K1 O12 C19 88.22(19) . . . . no
F19 K1 O12 C18 -99.2(2) . . . . no
F19 K1 O12 C19 29.3(2) . . . . no
O10 K1 O12 C18 39.2(2) . . . . no
O10 K1 O12 C19 167.76(18) . . . . no
O11 K1 O12 C18 22.6(2) . . . . no
O11 K1 O12 C19 151.1(2) . . . . no
F19 K1 F1 Ge1 5.96(18) . . . . no
O9 K1 F1 Ge1 80.5(2) . . . . no
O10 K1 F1 Ge1 139.5(2) . . . . no
O11 K1 F1 Ge1 -158.5(2) . . . . no
O13 K1 O11 C17 11.4(2) . . . . no
F4 K1 O11 C16 72.1(2) 1_655 . . . no
F4 K1 O11 C17 -66.6(2) 1_655 . . . no
F1 K1 O12 C18 -40.3(2) . . . . no
O14 K1 F1 Ge1 24.2(2) . . . . no
O12 K1 F1 Ge1 -102.7(2) . . . . no
O13 K1 F1 Ge1 -45.1(2) . . . . no
O18 K2 O16 C26 140.9(3) . . . . no
O18 K2 O16 C29 6.3(6) . . . . no
O19 K2 O16 C26 59.8(5) . . . . no
O19 K2 O16 C29 -74.8(6) . . . . no
F41 K2 O17 C48 96.2(3) . . . . no
F42 K2 O17 C31 -90.1(3) . . . . no
F42 K2 O17 C48 38.4(3) . . . . no
O15 K2 O17 C31 44.2(3) . . . . no
O20 K2 O16 C26 -23.6(3) . . . . no
O20 K2 O16 C29 -158.1(5) . . . . no
F41 K2 O17 C31 -32.3(3) . . . . no
F42 K2 F41 C35 101.4(4) . . . . no
O15 K2 F41 C35 -101.6(4) . . . . no
O16 K2 F41 C35 -39.2(4) . . . . no
O17 K2 F41 C35 13.9(4) . . . . no
O18 K2 F41 C35 71.7(4) . . . . no
O19 K2 F41 C35 148.6(4) . . . . no
O20 K2 F41 C35 -159.8(4) . . . . no
F41 K2 F42 Ge2 -13.36(15) . . . . no
O15 K2 F42 Ge2 -41.9(2) . . . . no
O16 K2 F42 Ge2 26.45(19) . . . . no
O17 K2 F42 Ge2 83.72(18) . . . . no
O18 K2 F42 Ge2 140.21(18) . . . . no
O19 K2 F42 Ge2 -160.24(18) . . . . no
O20 K2 F42 Ge2 -100.99(17) . . . . no
F41 K2 O15 C39 56.6(6) . . . . no
F41 K2 O15 C46 -76.0(3) . . . . no
F42 K2 O15 C39 81.4(6) . . . . no
F42 K2 O15 C46 -51.3(4) . . . . no
O16 K2 O15 C39 -15.8(6) . . . . no
O16 K2 O15 C46 -148.4(4) . . . . no
O17 K2 O15 C39 -33.6(7) . . . . no
O17 K2 O15 C46 -166.2(3) . . . . no
O19 K2 O15 C39 -173.6(6) . . . . no
O19 K2 O15 C46 53.8(3) . . . . no
O20 K2 O15 C39 158.8(7) . . . . no
O20 K2 O15 C46 26.2(3) . . . . no
F41 K2 O16 C26 -103.6(3) . . . . no
F41 K2 O16 C29 121.9(5) . . . . no
F42 K2 O16 C26 -139.5(3) . . . . no
F42 K2 O16 C29 86.0(5) . . . . no
O15 K2 O16 C26 -18.2(3) . . . . no
O15 K2 O16 C29 -152.7(6) . . . . no
O17 K2 O16 C26 143.3(3) . . . . no
O17 K2 O16 C29 8.8(5) . . . . no
F41 K2 O19 C42 40.0(4) . . . . no
F42 K2 O19 C40 -47.6(3) . . . . no
F42 K2 O19 C42 78.6(4) . . . . no
O15 K2 O19 C40 -177.8(3) . . . . no
O15 K2 O19 C42 -51.6(4) . . . . no
O16 K2 O19 C40 114.7(4) . . . . no
O16 K2 O19 C42 -119.1(5) . . . . no
O17 K2 O19 C40 42.1(3) . . . . no
O17 K2 O19 C42 168.4(4) . . . . no
O18 K2 O19 C40 21.9(3) . . . . no
O18 K2 O19 C42 148.1(4) . . . . no
O15 K2 O17 C48 172.7(3) . . . . no
O16 K2 O17 C31 26.5(3) . . . . no
O16 K2 O17 C48 155.0(4) . . . . no
O18 K2 O17 C31 -155.9(3) . . . . no
O18 K2 O17 C48 -27.5(3) . . . . no
O19 K2 O17 C31 -176.3(3) . . . . no
O19 K2 O17 C48 -47.9(3) . . . . no
F41 K2 O18 C32 136.0(4) . . . . no
F41 K2 O18 C37 -85.2(3) . . . . no
F42 K2 O18 C32 109.6(4) . . . . no
F42 K2 O18 C37 -111.6(3) . . . . no
O16 K2 O18 C32 -143.8(4) . . . . no
O16 K2 O18 C37 -5.0(3) . . . . no
O17 K2 O18 C32 -146.2(5) . . . . no
O17 K2 O18 C37 -7.4(3) . . . . no
O19 K2 O18 C32 12.6(4) . . . . no
O19 K2 O18 C37 151.4(3) . . . . no
O20 K2 O18 C32 20.5(5) . . . . no
O20 K2 O18 C37 159.3(3) . . . . no
F41 K2 O19 C40 -86.2(3) . . . . no
F42 K2 O20 C43 -89.5(3) . . . . no
F42 K2 O20 C45 134.9(3) . . . . no
O15 K2 O20 C43 141.8(3) . . . . no
O15 K2 O20 C45 6.2(3) . . . . no
O16 K2 O20 C43 147.1(3) . . . . no
O16 K2 O20 C45 11.5(4) . . . . no
O18 K2 O20 C43 -17.1(3) . . . . no
O18 K2 O20 C45 -152.8(3) . . . . no
O19 K2 O20 C43 -9.2(3) . . . . no
O19 K2 O20 C45 -144.9(4) . . . . no
F41 K2 O20 C43 -147.3(3) . . . . no
O20 K2 O19 C40 -150.2(3) . . . . no
O20 K2 O19 C42 -24.0(4) . . . . no
F41 K2 O20 C45 77.0(3) . . . . no
K1 F4 C5 C1 167.39(19) 1_455 . . . no
K1 F4 C5 F2 -70.3(3) 1_455 . . . no
K1 F4 C5 F3 43.8(3) 1_455 . . . no
K1 F19 C10 C3 119.2(3) . . . . no
K1 F19 C10 F17 -117.2(3) . . . . no
K1 F19 C10 F18 -2.3(5) . . . . no
Ge1 O1 C1 C6 152.66(18) . . . . no
Ge1 O1 C1 C2 26.6(2) . . . . no
Ge1 O1 C1 C5 -92.6(2) . . . . no
Ge1 O2 C2 C7 153.20(19) . . . . no
Ge1 O2 C2 C1 28.8(3) . . . . no
Ge1 O2 C2 C8 -91.9(2) . . . . no
Ge1 O3 C3 C10 92.4(2) . . . . no
Ge1 O3 C3 C4 -28.3(2) . . . . no
Ge1 O3 C3 C9 -153.20(18) . . . . no
Ge1 O4 C4 C3 -27.3(3) . . . . no
Ge1 O4 C4 C11 92.3(2) . . . . no
Ge1 O4 C4 C12 -152.3(2) . . . . no
C13 O9 C24 C23 -178.8(3) . . . . no
K1 O9 C13 C14 -35.2(3) . . . . no
C24 O9 C13 C14 -177.5(3) . . . . no
K1 O9 C24 C23 40.2(3) . . . . no
K1 O10 C15 C16 55.6(3) . . . . no
C14 O10 C15 C16 175.8(3) . . . . no
C15 O10 C14 C13 174.9(3) . . . . no
K1 O10 C14 C13 -62.2(3) . . . . no
K1 O11 C16 C15 43.3(3) . . . . no
C17 O11 C16 C15 -175.9(3) . . . . no
K1 O11 C17 C18 -44.1(3) . . . . no
C16 O11 C17 C18 175.5(3) . . . . no
C19 O12 C18 C17 179.4(3) . . . . no
K1 O12 C19 C20 63.5(3) . . . . no
C18 O12 C19 C20 -168.2(3) . . . . no
K1 O12 C18 C17 -54.3(3) . . . . no
K1 O13 C20 C19 37.6(3) . . . . no
C21 O13 C20 C19 176.1(2) . . . . no
K1 O13 C21 C22 -48.5(3) . . . . no
C20 O13 C21 C22 173.6(2) . . . . no
K1 O14 C23 C24 51.3(3) . . . . no
C22 O14 C23 C24 -173.5(3) . . . . no
C23 O14 C22 C21 179.3(3) . . . . no
K1 O14 C22 C21 -46.8(3) . . . . no
K2 F41 C35 F26 -2.7(5) . . . . no
K2 F41 C35 F43 112.4(3) . . . . no
K2 F41 C35 C28 -123.1(3) . . . . no
C6 C1 C5 F3 64.7(3) . . . . no
C6 C1 C5 F4 -56.4(3) . . . . no
O1 C1 C6 F5 66.9(3) . . . . no
O1 C1 C6 F6 -51.9(3) . . . . no
O1 C1 C6 F7 -174.0(2) . . . . no
C2 C1 C6 F5 -174.1(2) . . . . no
C2 C1 C6 F6 67.1(3) . . . . no
C2 C1 C6 F7 -55.1(3) . . . . no
C5 C1 C6 F5 -46.4(3) . . . . no
C5 C1 C6 F6 -165.3(3) . . . . no
C5 C1 C6 F7 72.6(3) . . . . no
O1 C1 C5 F3 -50.1(3) . . . . no
O1 C1 C5 F4 -171.2(2) . . . . no
C2 C1 C5 F2 -46.5(3) . . . . no
C2 C1 C5 F3 -164.8(2) . . . . no
C2 C1 C5 F4 74.1(3) . . . . no
O1 C1 C2 O2 -34.3(3) . . . . no
O1 C1 C2 C7 -153.3(2) . . . . no
O1 C1 C2 C8 82.7(3) . . . . no
C5 C1 C2 O2 80.3(3) . . . . no
C5 C1 C2 C7 -38.8(3) . . . . no
C5 C1 C2 C8 -162.7(3) . . . . no
C6 C1 C2 O2 -154.4(2) . . . . no
C6 C1 C2 C7 86.6(3) . . . . no
C6 C1 C2 C8 -37.3(4) . . . . no
O1 C1 C5 F2 68.2(3) . . . . no
C6 C1 C5 F2 -177.0(3) . . . . no
O2 C2 C7 F8 -48.5(3) . . . . no
O2 C2 C7 F9 -170.4(2) . . . . no
C1 C2 C7 F8 69.8(3) . . . . no
C1 C2 C7 F9 -52.0(3) . . . . no
O2 C2 C7 F10 69.9(3) . . . . no
O2 C2 C8 F13 68.9(3) . . . . no
C1 C2 C7 F10 -171.8(2) . . . . no
C8 C2 C7 F8 -163.5(3) . . . . no
C8 C2 C7 F9 74.7(3) . . . . no
C8 C2 C7 F10 -45.1(3) . . . . no
O2 C2 C8 F11 -168.9(3) . . . . no
O2 C2 C8 F12 -48.7(3) . . . . no
C1 C2 C8 F13 -47.5(3) . . . . no
C1 C2 C8 F11 74.7(3) . . . . no
C1 C2 C8 F12 -165.1(2) . . . . no
C7 C2 C8 F13 -176.1(2) . . . . no
C7 C2 C8 F11 -53.9(3) . . . . no
C7 C2 C8 F12 66.4(3) . . . . no
O3 C3 C4 C12 155.0(2) . . . . no
C10 C3 C9 F15 43.3(3) . . . . no
C10 C3 C9 F16 162.0(3) . . . . no
C9 C3 C4 O4 153.5(2) . . . . no
C9 C3 C4 C11 38.5(3) . . . . no
C9 C3 C4 C12 -86.2(3) . . . . no
C10 C3 C4 O4 -81.1(3) . . . . no
C10 C3 C4 C11 163.9(2) . . . . no
C10 C3 C4 C12 39.3(3) . . . . no
O3 C3 C9 F14 170.6(2) . . . . no
O3 C3 C9 F15 -70.1(3) . . . . no
O3 C3 C9 F16 48.6(3) . . . . no
C4 C3 C9 F14 52.4(3) . . . . no
C4 C3 C9 F15 171.7(2) . . . . no
C4 C3 C9 F16 -69.6(3) . . . . no
C10 C3 C9 F14 -76.0(3) . . . . no
O3 C3 C4 O4 34.6(3) . . . . no
O3 C3 C4 C11 -80.4(3) . . . . no
C9 C3 C10 F17 51.3(3) . . . . no
O3 C3 C10 F17 165.4(2) . . . . no
O3 C3 C10 F18 44.5(3) . . . . no
O3 C3 C10 F19 -74.3(3) . . . . no
C4 C3 C10 F17 -78.9(3) . . . . no
C4 C3 C10 F18 160.2(2) . . . . no
C4 C3 C10 F19 41.4(3) . . . . no
C9 C3 C10 F18 -69.6(3) . . . . no
C9 C3 C10 F19 171.5(3) . . . . no
C12 C4 C11 F22 177.7(2) . . . . no
O4 C4 C11 F20 172.3(3) . . . . no
O4 C4 C11 F21 51.4(3) . . . . no
O4 C4 C11 F22 -66.4(3) . . . . no
C3 C4 C11 F20 -72.5(3) . . . . no
C3 C4 C11 F21 166.7(2) . . . . no
C3 C4 C11 F22 48.8(3) . . . . no
O4 C4 C12 F23 -75.2(3) . . . . no
O4 C4 C12 F24 51.6(9) . . . . no
O4 C4 C12 F25 172.0(4) . . . . no
C3 C4 C12 F23 165.7(2) . . . . no
C3 C4 C12 F24 -67.5(9) . . . . no
C3 C4 C12 F25 52.9(5) . . . . no
C11 C4 C12 F23 38.8(3) . . . . no
C11 C4 C12 F24 165.6(9) . . . . no
C11 C4 C12 F25 -74.0(4) . . . . no
C12 C4 C11 F21 -64.5(3) . . . . no
C12 C4 C11 F20 56.3(3) . . . . no
Ge2 O5 C30 C28 26.9(2) . . . . no
Ge2 O5 C30 C33 151.35(18) . . . . no
Ge2 O5 C30 C34 -93.4(2) . . . . no
Ge2 O6 C28 C25 153.64(18) . . . . no
Ge2 O6 C28 C30 28.1(2) . . . . no
Ge2 O6 C28 C35 -92.1(2) . . . . no
Ge2 O7 C36 C38 -30.5(2) . . . . no
Ge2 O7 C36 C47 -155.09(18) . . . . no
Ge2 O7 C36 C27 90.3(2) . . . . no
Ge2 O8 C38 C36 -27.1(3) . . . . no
Ge2 O8 C38 C44 -153.36(18) . . . . no
Ge2 O8 C38 C41 92.3(2) . . . . no
O9 C13 C14 O10 67.2(3) . . . . no
K2 O15 C46 C45 -56.1(4) . . . . no
C39 O15 C46 C45 169.0(7) . . . . no
C46 O15 C39 C26 179.1(6) . . . . no
K2 O15 C39 C26 46.6(11) . . . . no
O10 C15 C16 O11 -66.1(4) . . . . no
C26 O16 C29 C31 -177.0(5) . . . . no
K2 O16 C26 C39 49.0(6) . . . . no
C29 O16 C26 C39 -175.0(7) . . . . no
K2 O16 C29 C31 -41.1(7) . . . . no
K2 O17 C31 C29 -59.6(5) . . . . no
C48 O17 C31 C29 173.1(5) . . . . no
K2 O17 C48 C37 59.3(4) . . . . no
O11 C17 C18 O12 64.7(4) . . . . no
C31 O17 C48 C37 -173.1(4) . . . . no
K2 O18 C32 C40 -43.9(7) . . . . no
C37 O18 C32 C40 174.7(5) . . . . no
C32 O18 C37 C48 179.8(5) . . . . no
K2 O18 C37 C48 39.1(5) . . . . no
C42 O19 C40 C32 179.5(6) . . . . no
K2 O19 C42 C43 55.0(6) . . . . no
O12 C19 C20 O13 -68.2(3) . . . . no
K2 O19 C40 C32 -53.4(5) . . . . no
C40 O19 C42 C43 -177.6(5) . . . . no
K2 O20 C43 C42 39.5(5) . . . . no
C45 O20 C43 C42 177.9(5) . . . . no
C43 O20 C45 C46 -174.0(4) . . . . no
K2 O20 C45 C46 -35.8(5) . . . . no
O13 C21 C22 O14 61.9(3) . . . . no
O14 C23 C24 O9 -59.9(3) . . . . no
F27 C25 C28 O6 67.4(3) . . . . no
F27 C25 C28 C30 -173.7(2) . . . . no
F27 C25 C28 C35 -45.7(3) . . . . no
F28 C25 C28 O6 -51.6(3) . . . . no
F28 C25 C28 C30 67.3(3) . . . . no
F28 C25 C28 C35 -164.7(2) . . . . no
F29 C25 C28 O6 -172.9(2) . . . . no
F29 C25 C28 C30 -54.0(3) . . . . no
F29 C25 C28 C35 74.0(3) . . . . no
O16 C26 C39 O15 -62.6(10) . . . . no
F31 C27 C36 O7 48.7(3) . . . . no
F31 C27 C36 C38 164.8(2) . . . . no
F31 C27 C36 C47 -66.4(3) . . . . no
F49 C27 C36 O7 169.1(2) . . . . no
F49 C27 C36 C38 -74.8(3) . . . . no
F49 C27 C36 C47 54.0(3) . . . . no
F50 C27 C36 O7 -70.2(3) . . . . no
F50 C27 C36 C38 45.9(3) . . . . no
F50 C27 C36 C47 174.8(2) . . . . no
O6 C28 C30 O5 -34.3(2) . . . . no
O6 C28 C30 C33 -153.4(2) . . . . no
O6 C28 C30 C34 81.7(3) . . . . no
C25 C28 C30 O5 -154.2(2) . . . . no
C25 C28 C30 C33 86.7(3) . . . . no
C25 C28 C30 C34 -38.2(3) . . . . no
C35 C28 C30 O5 80.7(3) . . . . no
C35 C28 C30 C33 -38.4(3) . . . . no
C35 C28 C30 C34 -163.4(2) . . . . no
O6 C28 C35 F26 -49.4(3) . . . . no
O6 C28 C35 F41 68.3(3) . . . . no
O6 C28 C35 F43 -170.0(2) . . . . no
C25 C28 C35 F26 65.3(3) . . . . no
C25 C28 C35 F41 -177.0(2) . . . . no
C25 C28 C35 F43 -55.3(3) . . . . no
C30 C28 C35 F26 -164.7(2) . . . . no
C30 C28 C35 F41 -47.0(3) . . . . no
C30 C28 C35 F43 74.8(3) . . . . no
O16 C29 C31 O17 67.4(7) . . . . no
O5 C30 C33 F33 68.6(3) . . . . no
O5 C30 C33 F35 -172.4(2) . . . . no
O5 C30 C33 F40 -50.1(3) . . . . no
C28 C30 C33 F33 -172.9(2) . . . . no
C28 C30 C33 F35 -53.8(3) . . . . no
C28 C30 C33 F40 68.4(3) . . . . no
C34 C30 C33 F33 -45.4(3) . . . . no
C34 C30 C33 F35 73.6(3) . . . . no
C34 C30 C33 F40 -164.2(3) . . . . no
O5 C30 C34 F44 67.2(3) . . . . no
O5 C30 C34 F45 -170.7(2) . . . . no
O5 C30 C34 F46 -50.5(3) . . . . no
C28 C30 C34 F44 -48.9(3) . . . . no
C28 C30 C34 F45 73.3(3) . . . . no
C28 C30 C34 F46 -166.5(2) . . . . no
C33 C30 C34 F44 -178.0(2) . . . . no
C33 C30 C34 F45 -55.8(3) . . . . no
C33 C30 C34 F46 64.4(3) . . . . no
O18 C32 C40 O19 64.8(7) . . . . no
O7 C36 C38 O8 36.0(3) . . . . no
O7 C36 C38 C41 -78.8(3) . . . . no
O7 C36 C38 C44 155.5(2) . . . . no
C27 C36 C38 O8 -80.8(3) . . . . no
C27 C36 C38 C41 164.4(2) . . . . no
C27 C36 C38 C44 38.6(3) . . . . no
C47 C36 C38 O8 155.2(2) . . . . no
C47 C36 C38 C41 40.4(3) . . . . no
C47 C36 C38 C44 -85.4(3) . . . . no
O7 C36 C47 F39 171.1(2) . . . . no
O7 C36 C47 F47 49.6(3) . . . . no
O7 C36 C47 F48 -69.3(3) . . . . no
C27 C36 C47 F39 -74.2(3) . . . . no
C27 C36 C47 F47 164.3(3) . . . . no
C27 C36 C47 F48 45.4(3) . . . . no
C38 C36 C47 F39 52.9(3) . . . . no
C38 C36 C47 F47 -68.6(3) . . . . no
C38 C36 C47 F48 172.5(2) . . . . no
O18 C37 C48 O17 -65.2(5) . . . . no
O8 C38 C41 F30 51.5(3) . . . . no
O8 C38 C41 F32 172.2(2) . . . . no
O8 C38 C41 F36 -66.6(3) . . . . no
C36 C38 C41 F30 166.8(2) . . . . no
C36 C38 C41 F32 -72.5(3) . . . . no
C36 C38 C41 F36 48.6(3) . . . . no
C44 C38 C41 F30 -62.2(3) . . . . no
C44 C38 C41 F32 58.5(3) . . . . no
C44 C38 C41 F36 179.6(2) . . . . no
O8 C38 C44 F34 56.2(3) . . . . no
O8 C38 C44 F37 -62.8(3) . . . . no
O8 C38 C44 F38 177.2(2) . . . . no
C36 C38 C44 F34 -63.0(3) . . . . no
C36 C38 C44 F37 178.0(2) . . . . no
C36 C38 C44 F38 58.1(3) . . . . no
C41 C38 C44 F34 169.1(2) . . . . no
C41 C38 C44 F37 50.1(3) . . . . no
C41 C38 C44 F38 -69.9(3) . . . . no
O19 C42 C43 O20 -63.3(6) . . . . no
O20 C45 C46 O15 61.5(5) . . . . no
